data_4123526
loop_
_publ_author_name
'Wu, Yilei'
'Shi, Rufei'
'Wu, Yi-Lin'
'Holcroft, James M.'
'Liu, Zhichang'
'Frasconi, Marco'
'Wasielewski, Michael R.'
'Li, Hui'
'Stoddart, J. Fraser'

_publ_section_title
;
 Complexation of polyoxometalates with cyclodextrins.
;
_journal_issue 12
_journal_name_full 'Journal of the American Chemical Society'
_journal_page_first 4111
_journal_page_last 4118
_journal_paper_doi 10.1021/ja511713c
_journal_volume 137
_journal_year 2015
_chemical_formula_moiety '2(C42 H70 O35), Mo12 O40 P, La H18 O9, 27(O)'
_chemical_formula_sum 'C84 H158 La Mo12 O146 P'
_chemical_formula_weight 4825.25
_chemical_name_systematic
;
 ?
;
_space_group_crystal_system monoclinic
_space_group_IT_number 4
_space_group_name_Hall 'P 2yb'
_space_group_name_H-M_alt 'P 1 21 1'
_symmetry_space_group_name_Hall 'P 2yb'
_symmetry_space_group_name_H-M 'P 1 21 1'
_atom_sites_solution_hydrogens mixed
_atom_sites_solution_primary dual
_audit_creation_date 2013-08-07
_audit_creation_method
;
  Olex2 1.2
  (compiled Apr 23 2013 17:59:47, GUI svn.r4466)
;
_cell_angle_alpha 90
_cell_angle_beta 101.763(2)
_cell_angle_gamma 90
_cell_formula_units_Z 2
_cell_length_a 15.2351(7)
_cell_length_b 42.456(2)
_cell_length_c 15.4011(7)
_cell_measurement_reflns_used 9108
_cell_measurement_temperature 100(2)
_cell_measurement_theta_max 26.33
_cell_measurement_theta_min 2.35
_cell_volume 9752.6(8)
_computing_cell_refinement 'SAINT V7.23A (Bruker, 2005)'
_computing_data_collection 'APEX2 V2.1-4 (Bruker, 2007)'
_computing_data_reduction 'Bruker SAINT'
_computing_molecular_graphics
;
O. V. Dolomanov, L. J. Bourhis, R. J. Gildea, J. A. K. Howard and H. Puschmann,
OLEX2: a complete structure solution, refinement and analysis program.
J. Appl. Cryst. (2009). 42, 339-341.
;
_computing_publication_material
;
O. V. Dolomanov, L. J. Bourhis, R. J. Gildea, J. A. K. Howard and H. Puschmann,
OLEX2: a complete structure solution, refinement and analysis program.
J. Appl. Cryst. (2009). 42, 339-341.
;
_computing_structure_refinement
;
SHELXL, G.M. Sheldrick, Acta Cryst.
(2008). A64, 112-122
;
_computing_structure_solution
;
SHELXD, G.M. Sheldrick, Acta Cryst.
(2008). A64, 112-122
;
_diffrn_ambient_temperature 100.04
_diffrn_detector_area_resol_mean 8
_diffrn_measured_fraction_theta_full 0.999
_diffrn_measured_fraction_theta_max 0.991
_diffrn_measurement_device_type 'Bruker Kappa APEX CCD area detector'
_diffrn_measurement_method '\w and \f scans'
_diffrn_radiation_monochromator graphite
_diffrn_radiation_type MoK\a
_diffrn_radiation_wavelength 0.71073
_diffrn_reflns_av_R_equivalents 0.0685
_diffrn_reflns_av_unetI/netI 0.0554
_diffrn_reflns_Laue_measured_fraction_full 0.999
_diffrn_reflns_Laue_measured_fraction_max 0.991
_diffrn_reflns_limit_h_max 19
_diffrn_reflns_limit_h_min -19
_diffrn_reflns_limit_k_max 53
_diffrn_reflns_limit_k_min -53
_diffrn_reflns_limit_l_max 19
_diffrn_reflns_limit_l_min -19
_diffrn_reflns_number 161017
_diffrn_reflns_point_group_measured_fraction_full 0.999
_diffrn_reflns_point_group_measured_fraction_max 0.987
_diffrn_reflns_theta_full 25.242
_diffrn_reflns_theta_max 26.51
_diffrn_reflns_theta_min 0.96
_diffrn_source 'sealed tube'
_diffrn_standards_number 0
_exptl_absorpt_coefficient_mu 1.079
_exptl_absorpt_correction_T_max 0.7454
_exptl_absorpt_correction_T_min 0.6956
_exptl_absorpt_correction_type multi-scan
_exptl_absorpt_process_details
;
SADABS-2008/1 (Bruker,2008) was used for absorption correction.
wR2(int) was 0.0835 before and 0.0736 after correction.
The Ratio of minimum to maximum transmission is 0.9332.
The \l/2 correction factor is 0.0015.
;
_exptl_crystal_colour yellow
_exptl_crystal_colour_primary yellow
_exptl_crystal_density_diffrn 1.643
_exptl_crystal_description block
_exptl_crystal_F_000 4812
_exptl_crystal_size_max 0.165
_exptl_crystal_size_mid 0.119
_exptl_crystal_size_min 0.063
_refine_diff_density_max 4.781
_refine_diff_density_min -2.482
_refine_diff_density_rms 0.202
_refine_ls_abs_structure_details
;
 Flack x determined using 16687 quotients [(I+)-(I-)]/[(I+)+(I-)]
 (Parsons and Flack (2004), Acta Cryst. A60, s61).
;
_refine_ls_abs_structure_Flack 0.031(13)
_refine_ls_extinction_method none
_refine_ls_goodness_of_fit_ref 1.060
_refine_ls_hydrogen_treatment mixed
_refine_ls_matrix_type full
_refine_ls_number_parameters 2250
_refine_ls_number_reflns 39978
_refine_ls_number_restraints 2271
_refine_ls_restrained_S_all 1.037
_refine_ls_R_factor_all 0.0529
_refine_ls_R_factor_gt 0.0475
_refine_ls_shift/su_max 0.012
_refine_ls_shift/su_mean 0.000
_refine_ls_structure_factor_coef Fsqd
_refine_ls_weighting_details
;
 w=1/[\s^2^(Fo^2^)+(0.0789P)^2^+16.2099P]
 where P=(Fo^2^+2Fc^2^)/3
;
_refine_ls_weighting_scheme calc
_refine_ls_wR_factor_gt 0.1275
_refine_ls_wR_factor_ref 0.1308
_reflns_Friedel_coverage 0.964
_reflns_Friedel_fraction_full 0.999
_reflns_Friedel_fraction_max 0.983
_reflns_number_gt 36606
_reflns_number_total 39978
_reflns_threshold_expression 'I > 2\s(I)'
_cod_data_source_file ja511713c_si_003.cif
_cod_data_source_block n2964
_cod_depositor_comments 'Adding full bibliography for 4123525--4123526.cif.'
_cod_original_cell_volume 9752.5(8)
_cod_database_code 4123526
_olex2_refinement_description
;
1. Fixed Uiso
 At 1.2 times of:
  All C(H) groups, All C(H,H) groups
 At 1.5 times of:
  All O(H) groups, All O(H,H) groups
2. Restrained distances
 O118-H11Q
 0.86 with sigma of 0.001
 O118-H11P
 0.86 with sigma of 0.001
 H11Q-H11P
 1.67 with sigma of 0.01
 La1-H11P
 3.1 with sigma of 0.1
 H11Q-La1
 3.1 with sigma of 0.1
3. Uiso/Uaniso restraints and constraints
Uanis(C36) \\sim Ueq: with sigma of 0.01 and sigma for terminal atoms of 0.02
Uanis(C63) \\sim Ueq: with sigma of 0.01 and sigma for terminal atoms of 0.02
4.a Rotating group:
 O111(H11B,H11C), O112(H11D,H11E), O113(H11F,H11G), O114(H11H,H11I), O115(H11J,
 H11K), O116(H11L,H11M), O117(H11N,H11O), O119(H11R,H11S)
4.b Ternary CH refined with riding coordinates:
 C1(H1A), C2(H2A), C3(H3), C4(H4A), C5(H5), C7(H7A), C8(H8), C9(H9A), C10(H10),
  C11(H11A), C13(H13), C14(H14A), C15(H15), C16(H16A), C17(H17A), C19(H19A),
 C20(H20), C21(H21A), C22(H22A), C23(H23), C25(H25), C26(H26A), C27(H27A),
 C28(H28), C29(H29A), C31(H31A), C32(H32A), C33(H33), C34(H34A), C35(H35),
 C37(H37), C38(H38), C39(H39), C40(H40), C41(H41), C43(H43), C44(H44A),
 C45(H45), C46(H46A), C47(H47A), C49(H49A), C50(H50), C51(H51A), C52(H52A),
 C53(H53), C55(H55), C56(H56A), C57(H57A), C58(H58), C59(H59A), C61(H61A),
 C62(H62A), C63(H63), C64(H64A), C65(H65), C67(H67A), C68(H68), C69(H69A),
 C70(H70), C71(H71), C73(H73), C74(H74), C75(H75), C76(H76), C77(H77), C79(H79),
  C80(H80), C81(H81), C82(H82), C83(H83)
4.c Secondary CH2 refined with riding coordinates:
 C6(H6A,H6B), C12(H12A,H12B), C18(H18A,H18B), C24(H24A,H24B), C30(H30A,H30B),
 C36(H36A,H36B), C42(H42A,H42B), C48(H48A,H48B), C54(H54A,H54B), C60(H60A,H60B),
  C66(H66A,H66B), C72(H72A,H72B), C78(H78A,H78B), C84(H84A,H84B)
4.d Tetrahedral OH refined with riding coordinates:
 O6(H6), O19(H19), O69(H69)
4.e Idealised tetrahedral OH refined as rotating group:
 O1(H1), O2(H2), O4(H4), O7(H7), O9(H9), O11(H11), O12(H12), O14(H14),
 O16(H16), O17(H17), O21(H21), O22(H22), O24(H24), O26(H26), O27(H27), O29(H29),
  O31(H31), O32(H32), O34(H34), O36(H36), O37(H37A), O39(H39A), O41(H41A),
 O42(H42), O44(H44), O46(H46), O47(H47), O49(H49), O51(H51), O52(H52), O54(H54),
  O56(H56), O57(H57), O59(H59), O61(H61), O62(H62), O64(H64), O66(H66), O67(H67)
;
_smtbx_masks_special_details
;
The solvent masking procedure as implemented in Olex2 was used to remove the
electronic contribution of solvent molecules from the refinement.  As the exact
solvent content is not known, only the atoms used in the refinement model are
reported in the formula here.

Total solvent accessible volume / cell = 2148.3 Ang^3^ [22.0%]
Total electron count / cell = 370.5
;
_shelx_estimated_absorpt_t_max 0.935
_shelx_estimated_absorpt_t_min 0.842
_shelx_space_group_comment
;
The symmetry employed for this shelxl refinement is uniquely defined
by the following loop, which should always be used as a source of
symmetry information in preference to the above space-group names.
They are only intended as comments.
;
_shelxl_version_number 2012-9

loop_
_space_group_symop_operation_xyz
'x, y, z'
'-x, y+1/2, -z'

loop_
_atom_site_label
_atom_site_type_symbol
_atom_site_fract_x
_atom_site_fract_y
_atom_site_fract_z
_atom_site_U_iso_or_equiv
_atom_site_adp_type
_atom_site_occupancy
_atom_site_site_symmetry_order
_atom_site_calc_flag
_atom_site_refinement_flags_posn
_atom_site_refinement_flags_adp
O1 O 0.5885(4) 0.76183(13) -0.1032(4) 0.0137(11) Uani 1 1 d . U
H1 H 0.5924 0.7592 -0.1563 0.021 Uiso 1 1 calc R U
O2 O 0.6779(4) 0.75329(14) 0.0773(4) 0.0163(12) Uani 1 1 d . U
H2 H 0.7259 0.7520 0.1154 0.024 Uiso 1 1 calc R U
O3 O 0.5890(4) 0.67630(14) -0.0832(4) 0.0129(11) Uani 1 1 d . U
O4 O 0.5810(4) 0.63930(14) 0.0709(4) 0.0168(12) Uani 1 1 d . U
H4 H 0.5436 0.6529 0.0477 0.025 Uiso 1 1 calc R U
O5 O 0.7607(3) 0.69340(12) 0.1161(3) 0.0089(10) Uani 1 1 d . U
O6 O 0.7806(4) 0.74294(14) 0.2420(4) 0.0177(12) Uani 1 1 d . U
H6 H 0.7655 0.7506 0.2870 0.027 Uiso 1 1 calc R U
O7 O 0.9635(4) 0.73293(15) 0.3014(4) 0.0221(14) Uani 1 1 d . U
H7 H 1.0183 0.7290 0.3054 0.033 Uiso 1 1 calc R U
O8 O 0.7895(4) 0.65707(13) 0.2331(4) 0.0109(11) Uani 1 1 d . U
O9 O 0.9018(4) 0.61536(14) 0.3457(4) 0.0181(12) Uani 1 1 d . U
H9 H 0.8930 0.6330 0.3670 0.027 Uiso 1 1 calc R U
O10 O 1.0307(4) 0.67428(14) 0.2504(4) 0.0152(12) Uani 1 1 d . U
O11 O 1.1412(4) 0.71266(15) 0.3711(4) 0.0192(13) Uani 1 1 d . U
H11 H 1.0872 0.7099 0.3735 0.029 Uiso 1 1 calc R U
O12 O 1.2890(4) 0.71381(15) 0.2826(4) 0.0192(13) Uani 1 1 d . U
H12 H 1.3273 0.7110 0.2512 0.029 Uiso 1 1 calc R U
O13 O 1.1319(4) 0.63333(15) 0.2754(4) 0.0202(13) Uani 1 1 d . U
O14 O 1.2579(5) 0.59199(17) 0.2247(5) 0.0308(16) Uani 1 1 d . U
H14 H 1.2886 0.6052 0.2585 0.046 Uiso 1 1 calc R U
O15 O 1.2773(4) 0.66868(14) 0.1405(4) 0.0150(12) Uani 1 1 d . U
O16 O 1.4014(4) 0.71825(14) 0.1657(4) 0.0170(12) Uani 1 1 d . U
H16 H 1.4523 0.7204 0.1985 0.026 Uiso 1 1 calc R U
O17 O 1.3797(6) 0.72930(15) -0.0202(5) 0.0296(16) Uani 1 1 d . U
H17 H 1.4251 0.7362 0.0151 0.044 Uiso 1 1 calc R U
O18 O 1.3761(4) 0.63755(13) 0.0818(4) 0.0144(11) Uani 1 1 d . U
O19 O 1.4478(4) 0.61258(14) -0.0580(4) 0.0186(13) Uani 1 1 d . U
H19 H 1.4765 0.6189 -0.0086 0.028 Uiso 1 1 calc R U
O20 O 1.2983(4) 0.67945(14) -0.1290(4) 0.0134(11) Uani 1 1 d . U
O21 O 1.3797(4) 0.72791(15) -0.2038(4) 0.0178(12) Uani 1 1 d . U
H21 H 1.3741 0.7261 -0.1509 0.027 Uiso 1 1 calc R U
O22 O 1.2269(4) 0.74366(14) -0.3376(4) 0.0157(12) Uani 1 1 d . U
H22 H 1.1785 0.7532 -0.3383 0.024 Uiso 1 1 calc R U
O23 O 1.2774(4) 0.65032(13) -0.2590(4) 0.0143(11) Uani 1 1 d . U
O24 O 1.1664(4) 0.62508(17) -0.4149(4) 0.0255(14) Uani 1 1 d . U
H24 H 1.2057 0.6109 -0.4063 0.038 Uiso 1 1 calc R U
O25 O 1.0849(4) 0.69843(14) -0.3647(4) 0.0121(11) Uani 1 1 d . U
O26 O 1.0710(4) 0.75515(13) -0.4578(4) 0.0151(12) Uani 1 1 d . U
H26 H 1.1094 0.7494 -0.4134 0.023 Uiso 1 1 calc R U
O27 O 0.8825(4) 0.76461(14) -0.4534(4) 0.0164(12) Uani 1 1 d . U
H27 H 0.8400 0.7610 -0.4963 0.025 Uiso 1 1 calc R U
O28 O 0.9818(4) 0.67495(14) -0.4798(4) 0.0131(11) Uani 1 1 d . U
O29 O 0.8023(4) 0.65634(16) -0.5651(4) 0.0174(12) Uani 1 1 d . U
H29 H 0.8389 0.6518 -0.5972 0.026 Uiso 1 1 calc R U
O30 O 0.8034(4) 0.71279(14) -0.3880(4) 0.0136(11) Uani 1 1 d . U
O31 O 0.7044(4) 0.76994(15) -0.4206(4) 0.0180(12) Uani 1 1 d . U
H31 H 0.7530 0.7660 -0.4361 0.027 Uiso 1 1 calc R U
O32 O 0.6366(4) 0.76720(14) -0.2632(4) 0.0166(12) Uani 1 1 d . U
H32 H 0.6309 0.7646 -0.2106 0.025 Uiso 1 1 calc R U
O33 O 0.6703(4) 0.68442(14) -0.3962(4) 0.0148(12) Uani 1 1 d . U
O34 O 0.5444(4) 0.65207(16) -0.3213(5) 0.0239(14) Uani 1 1 d . U
H34 H 0.5168 0.6447 -0.2839 0.036 Uiso 1 1 calc R U
O35 O 0.6616(4) 0.70835(13) -0.1686(4) 0.0117(11) Uani 1 1 d . U
C1 C 0.5903(5) 0.70546(19) -0.1260(5) 0.0126(15) Uani 1 1 d . U
H1A H 0.5337 0.7073 -0.1718 0.015 Uiso 1 1 calc R U
C2 C 0.5929(5) 0.73268(18) -0.0605(5) 0.0098(14) Uani 1 1 d . U
H2A H 0.5393 0.7308 -0.0326 0.012 Uiso 1 1 calc R U
C3 C 0.6764(5) 0.72952(19) 0.0122(5) 0.0115(15) Uani 1 1 d . U
H3 H 0.7307 0.7317 -0.0144 0.014 Uiso 1 1 calc R U
C4 C 0.6766(5) 0.69733(19) 0.0544(5) 0.0104(14) Uani 1 1 d . U
H4A H 0.6263 0.6960 0.0871 0.012 Uiso 1 1 calc R U
C5 C 0.6671(5) 0.67107(18) -0.0135(5) 0.0103(14) Uani 1 1 d . U
H5 H 0.7218 0.6705 -0.0400 0.012 Uiso 1 1 calc R U
C6 C 0.6560(5) 0.63957(19) 0.0279(6) 0.0143(16) Uani 1 1 d . U
H6A H 0.6475 0.6231 -0.0186 0.017 Uiso 1 1 calc R U
H6B H 0.7112 0.6345 0.0718 0.017 Uiso 1 1 calc R U
C7 C 0.7575(5) 0.68747(19) 0.2053(5) 0.0122(15) Uani 1 1 d . U
H7A H 0.6942 0.6896 0.2130 0.015 Uiso 1 1 calc R U
C8 C 0.8149(6) 0.71236(19) 0.2617(5) 0.0142(15) Uani 1 1 d . U
H8 H 0.8145 0.7079 0.3253 0.017 Uiso 1 1 calc R U
C9 C 0.9112(6) 0.7092(2) 0.2488(5) 0.0145(16) Uani 1 1 d . U
H9A H 0.9125 0.7130 0.1850 0.017 Uiso 1 1 calc R U
C10 C 0.9442(6) 0.6765(2) 0.2736(6) 0.0160(16) Uani 1 1 d . U
H10 H 0.9501 0.6733 0.3388 0.019 Uiso 1 1 calc R U
C11 C 0.8814(5) 0.65176(19) 0.2226(6) 0.0135(15) Uani 1 1 d . U
H11A H 0.8833 0.6533 0.1582 0.016 Uiso 1 1 calc R U
C12 C 0.9050(6) 0.6188(2) 0.2533(6) 0.0174(17) Uani 1 1 d . U
H12A H 0.8623 0.6039 0.2176 0.021 Uiso 1 1 calc R U
H12B H 0.9659 0.6137 0.2445 0.021 Uiso 1 1 calc R U
C13 C 1.1017(6) 0.6605(2) 0.3130(6) 0.0185(17) Uani 1 1 d . U
H13 H 1.0796 0.6546 0.3677 0.022 Uiso 1 1 calc R U
C14 C 1.1753(6) 0.6848(2) 0.3358(6) 0.0151(16) Uani 1 1 d . U
H14A H 1.2236 0.6758 0.3830 0.018 Uiso 1 1 calc R U
C15 C 1.2160(6) 0.6923(2) 0.2558(6) 0.0151(16) Uani 1 1 d . U
H15 H 1.1694 0.7025 0.2090 0.018 Uiso 1 1 calc R U
C16 C 1.2455(5) 0.6615(2) 0.2201(6) 0.0149(16) Uani 1 1 d . U
H16A H 1.2945 0.6516 0.2650 0.018 Uiso 1 1 calc R U
C17 C 1.1673(6) 0.6388(2) 0.1955(6) 0.0175(17) Uani 1 1 d . U
H17A H 1.1197 0.6487 0.1493 0.021 Uiso 1 1 calc R U
C18 C 1.1917(7) 0.6078(2) 0.1627(7) 0.0255(19) Uani 1 1 d . U
H18A H 1.1374 0.5944 0.1486 0.031 Uiso 1 1 calc R U
H18B H 1.2139 0.6110 0.1073 0.031 Uiso 1 1 calc R U
C19 C 1.3680(5) 0.66364(18) 0.1394(6) 0.0122(15) Uani 1 1 d . U
H19A H 1.4017 0.6589 0.2008 0.015 Uiso 1 1 calc R U
C20 C 1.4038(6) 0.69348(18) 0.1062(5) 0.0128(15) Uani 1 1 d . U
H20 H 1.4675 0.6898 0.1014 0.015 Uiso 1 1 calc R U
C21 C 1.3495(6) 0.70054(19) 0.0152(5) 0.0136(15) Uani 1 1 d . U
H21A H 1.2852 0.7032 0.0194 0.016 Uiso 1 1 calc R U
C22 C 1.3566(6) 0.67334(18) -0.0451(5) 0.0120(15) Uani 1 1 d . U
H22A H 1.4197 0.6718 -0.0538 0.014 Uiso 1 1 calc R U
C23 C 1.3304(5) 0.64198(19) -0.0072(6) 0.0130(15) Uani 1 1 d . U
H23 H 1.2644 0.6421 -0.0090 0.016 Uiso 1 1 calc R U
C24 C 1.3527(5) 0.61362(19) -0.0588(5) 0.0133(15) Uani 1 1 d . U
H24A H 1.3346 0.5941 -0.0320 0.016 Uiso 1 1 calc R U
H24B H 1.3188 0.6148 -0.1208 0.016 Uiso 1 1 calc R U
C25 C 1.3298(5) 0.67383(19) -0.2066(5) 0.0122(15) Uani 1 1 d . U
H25 H 1.3936 0.6667 -0.1908 0.015 Uiso 1 1 calc R U
C26 C 1.3250(5) 0.70464(19) -0.2577(5) 0.0115(15) Uani 1 1 d . U
H26A H 1.3497 0.7010 -0.3122 0.014 Uiso 1 1 calc R U
C27 C 1.2290(5) 0.7152(2) -0.2856(6) 0.0148(16) Uani 1 1 d . U
H27A H 1.2031 0.7194 -0.2321 0.018 Uiso 1 1 calc R U
C28 C 1.1760(5) 0.6885(2) -0.3418(6) 0.0139(15) Uani 1 1 d . U
H28 H 1.2004 0.6845 -0.3963 0.017 Uiso 1 1 calc R U
C29 C 1.1835(5) 0.6586(2) -0.2836(6) 0.0165(16) Uani 1 1 d . U
H29A H 1.1585 0.6626 -0.2294 0.020 Uiso 1 1 calc R U
C30 C 1.1366(6) 0.6309(2) -0.3348(6) 0.0203(18) Uani 1 1 d . U
H30A H 1.1470 0.6119 -0.2971 0.024 Uiso 1 1 calc R U
H30B H 1.0713 0.6350 -0.3489 0.024 Uiso 1 1 calc R U
C31 C 1.0447(5) 0.69870(19) -0.4568(5) 0.0110(15) Uani 1 1 d . U
H31A H 1.0931 0.6954 -0.4910 0.013 Uiso 1 1 calc R U
C32 C 1.0044(5) 0.73148(18) -0.4798(5) 0.0103(14) Uani 1 1 d . U
H32A H 0.9778 0.7325 -0.5447 0.012 Uiso 1 1 calc R U
C33 C 0.9305(5) 0.73609(19) -0.4274(5) 0.0122(15) Uani 1 1 d . U
H33 H 0.9569 0.7366 -0.3624 0.015 Uiso 1 1 calc R U
C34 C 0.8623(5) 0.70915(18) -0.4483(5) 0.0099(14) Uani 1 1 d . U
H34A H 0.8277 0.7113 -0.5106 0.012 Uiso 1 1 calc R U
C35 C 0.9075(5) 0.67680(19) -0.4358(5) 0.0104(14) Uani 1 1 d . U
H35 H 0.9299 0.6731 -0.3710 0.012 Uiso 1 1 calc R U
C36 C 0.8435(5) 0.65072(18) -0.4725(5) 0.0099(14) Uani 1 1 d . U
H36A H 0.8762 0.6304 -0.4672 0.012 Uiso 1 1 calc R U
H36B H 0.7961 0.6492 -0.4372 0.012 Uiso 1 1 calc R U
C37 C 0.7103(5) 0.7121(2) -0.4234(5) 0.0121(15) Uani 1 1 d . U
H37 H 0.6998 0.7127 -0.4896 0.014 Uiso 1 1 calc R U
C38 C 0.6703(5) 0.74185(19) -0.3895(5) 0.0133(15) Uani 1 1 d . U
H38 H 0.6044 0.7415 -0.4149 0.016 Uiso 1 1 calc R U
C39 C 0.6810(5) 0.74047(19) -0.2908(5) 0.0124(15) Uani 1 1 d . U
H39 H 0.7462 0.7413 -0.2627 0.015 Uiso 1 1 calc R U
C40 C 0.6414(5) 0.71040(19) -0.2642(5) 0.0116(15) Uani 1 1 d . U
H40 H 0.5750 0.7104 -0.2865 0.014 Uiso 1 1 calc R U
C41 C 0.6828(5) 0.6818(2) -0.2998(5) 0.0144(16) Uani 1 1 d . U
H41 H 0.7483 0.6809 -0.2730 0.017 Uiso 1 1 calc R U
C42 C 0.6394(6) 0.6508(2) -0.2861(6) 0.0179(17) Uani 1 1 d . U
H42A H 0.6665 0.6338 -0.3160 0.021 Uiso 1 1 calc R U
H42B H 0.6502 0.6459 -0.2219 0.021 Uiso 1 1 calc R U
O36 O 0.5641(4) 0.29043(15) 0.0914(4) 0.0191(13) Uani 1 1 d . U
H36 H 0.5163 0.2835 0.1032 0.029 Uiso 1 1 calc R U
O37 O 0.5654(4) 0.28079(13) -0.0952(4) 0.0187(13) Uani 1 1 d . U
H37A H 0.5721 0.2657 -0.0592 0.028 Uiso 1 1 calc R U
O38 O 0.5472(4) 0.37060(14) 0.0037(4) 0.0172(12) Uani 1 1 d . U
O39 O 0.4638(5) 0.39110(17) -0.1710(5) 0.0312(16) Uani 1 1 d . U
H39A H 0.4401 0.3789 -0.1396 0.047 Uiso 1 1 calc R U
O40 O 0.6295(4) 0.33111(15) -0.1768(4) 0.0159(12) Uani 1 1 d . U
O41 O 0.5975(4) 0.27387(15) -0.2723(4) 0.0179(12) Uani 1 1 d . U
H41A H 0.5490 0.2768 -0.2556 0.027 Uiso 1 1 calc R U
O42 O 0.7540(4) 0.27692(13) -0.3443(4) 0.0166(12) Uani 1 1 d . U
H42 H 0.7727 0.2829 -0.3892 0.025 Uiso 1 1 calc R U
O43 O 0.6128(4) 0.35842(14) -0.3109(4) 0.0140(11) Uani 1 1 d . U
O44 O 0.6815(6) 0.39083(19) -0.4443(5) 0.041(2) Uani 1 1 d . U
H44 H 0.6261 0.3944 -0.4532 0.062 Uiso 1 1 calc R U
O45 O 0.8435(4) 0.33752(14) -0.3223(4) 0.0125(11) Uani 1 1 d . U
O46 O 0.9151(4) 0.28456(14) -0.3915(4) 0.0160(12) Uani 1 1 d . U
H46 H 0.9227 0.2749 -0.4369 0.024 Uiso 1 1 calc R U
O47 O 1.0946(4) 0.29514(15) -0.2957(5) 0.0227(14) Uani 1 1 d . U
H47 H 1.0713 0.2771 -0.3027 0.034 Uiso 1 1 calc R U
O48 O 0.9297(4) 0.37006(13) -0.3946(4) 0.0120(11) Uani 1 1 d . U
O49 O 1.0868(4) 0.40710(15) -0.4019(4) 0.0180(12) Uani 1 1 d . U
H49 H 1.0529 0.4003 -0.4481 0.027 Uiso 1 1 calc R U
O50 O 1.1259(4) 0.35521(14) -0.2174(4) 0.0129(11) Uani 1 1 d . U
O51 O 1.2597(4) 0.30734(14) -0.1995(4) 0.0177(12) Uani 1 1 d . U
H51 H 1.2146 0.2995 -0.1842 0.027 Uiso 1 1 calc R U
O52 O 1.3200(4) 0.31495(15) -0.0172(4) 0.0217(14) Uani 1 1 d . U
H52 H 1.3065 0.2971 -0.0393 0.033 Uiso 1 1 calc R U
O53 O 1.2391(4) 0.39261(14) -0.1781(4) 0.0175(12) Uani 1 1 d . U
O54 O 1.3564(5) 0.43349(18) -0.0726(6) 0.0370(18) Uani 1 1 d . U
H54 H 1.3574 0.4359 -0.1266 0.055 Uiso 1 1 calc R U
O55 O 1.2705(4) 0.37218(14) 0.0589(4) 0.0134(11) Uani 1 1 d . U
O56 O 1.3927(4) 0.33001(14) 0.1590(4) 0.0175(12) Uani 1 1 d . U
H56 H 1.3573 0.3150 0.1616 0.026 Uiso 1 1 calc R U
O57 O 1.3021(4) 0.32752(15) 0.3048(4) 0.0188(13) Uani 1 1 d . U
H57 H 1.2549 0.3220 0.3210 0.028 Uiso 1 1 calc R U
O58 O 1.3162(4) 0.41098(14) 0.1658(4) 0.0161(12) Uani 1 1 d . U
O59 O 1.3073(5) 0.44841(17) 0.3118(5) 0.0338(17) Uani 1 1 d . U
H59 H 1.3504 0.4365 0.3079 0.051 Uiso 1 1 calc R U
O60 O 1.1722(4) 0.37610(14) 0.3045(4) 0.0153(12) Uani 1 1 d . U
O61 O 1.1966(4) 0.32772(15) 0.4305(4) 0.0185(13) Uani 1 1 d . U
H61 H 1.2109 0.3266 0.3808 0.028 Uiso 1 1 calc R U
O62 O 1.0096(4) 0.31654(15) 0.4143(5) 0.0245(14) Uani 1 1 d . U
H62 H 1.0500 0.3093 0.4548 0.037 Uiso 1 1 calc R U
O63 O 1.1083(4) 0.40759(14) 0.3969(4) 0.0149(12) Uani 1 1 d . U
O64 O 0.9679(6) 0.4356(2) 0.4560(4) 0.041(2) Uani 1 1 d . U
H64 H 0.9568 0.4185 0.4790 0.061 Uiso 1 1 calc R U
O65 O 0.8964(4) 0.36472(14) 0.3233(4) 0.0147(12) Uani 1 1 d . U
O66 O 0.8183(4) 0.31546(14) 0.3984(4) 0.0151(12) Uani 1 1 d . U
H66 H 0.8695 0.3151 0.3859 0.023 Uiso 1 1 calc R U
O67 O 0.6847(4) 0.30095(14) 0.2471(4) 0.0152(12) Uani 1 1 d . U
H67 H 0.7045 0.2874 0.2163 0.023 Uiso 1 1 calc R U
O68 O 0.7650(4) 0.39363(14) 0.3022(4) 0.0173(12) Uani 1 1 d . U
O69 O 0.6114(6) 0.4208(2) 0.1962(8) 0.061(3) Uani 1 1 d . U
H69 H 0.5700 0.4083 0.1743 0.091 Uiso 1 1 calc R U
O70 O 0.6600(4) 0.34671(15) 0.1086(4) 0.0175(12) Uani 1 1 d . U
C43 C 0.5669(5) 0.3467(2) 0.0673(5) 0.0126(15) Uani 1 1 d . U
H43 H 0.5307 0.3502 0.1138 0.015 Uiso 1 1 calc R U
C44 C 0.5436(6) 0.3149(2) 0.0257(6) 0.0152(16) Uani 1 1 d . U
H44A H 0.4779 0.3144 0.0000 0.018 Uiso 1 1 calc R U
C45 C 0.5942(6) 0.3094(2) -0.0488(6) 0.0167(16) Uani 1 1 d . U
H45 H 0.6602 0.3085 -0.0240 0.020 Uiso 1 1 calc R U
C46 C 0.5738(5) 0.3356(2) -0.1145(5) 0.0134(15) Uani 1 1 d . U
H46A H 0.5096 0.3341 -0.1457 0.016 Uiso 1 1 calc R U
C47 C 0.5905(6) 0.3680(2) -0.0711(5) 0.0158(16) Uani 1 1 d . U
H47A H 0.6565 0.3706 -0.0490 0.019 Uiso 1 1 calc R U
C48 C 0.5581(7) 0.3946(2) -0.1322(7) 0.026(2) Uani 1 1 d . U
H48A H 0.5679 0.4147 -0.0992 0.031 Uiso 1 1 calc R U
H48B H 0.5929 0.3952 -0.1800 0.031 Uiso 1 1 calc R U
C49 C 0.5917(5) 0.3316(2) -0.2680(5) 0.0137(15) Uani 1 1 d . U
H49A H 0.5250 0.3304 -0.2755 0.016 Uiso 1 1 calc R U
C50 C 0.6236(6) 0.3022(2) -0.3091(6) 0.0159(16) Uani 1 1 d . U
H50 H 0.5958 0.3023 -0.3738 0.019 Uiso 1 1 calc R U
C51 C 0.7246(5) 0.30395(18) -0.3003(6) 0.0124(15) Uani 1 1 d . U
H51A H 0.7541 0.3036 -0.2361 0.015 Uiso 1 1 calc R U
C52 C 0.7490(5) 0.33399(19) -0.3416(5) 0.0131(15) Uani 1 1 d . U
H52A H 0.7270 0.3330 -0.4073 0.016 Uiso 1 1 calc R U
C53 C 0.7083(6) 0.3629(2) -0.3044(6) 0.0182(17) Uani 1 1 d . U
H53 H 0.7378 0.3657 -0.2407 0.022 Uiso 1 1 calc R U
C54 C 0.7177(7) 0.3927(2) -0.3538(7) 0.026(2) Uani 1 1 d . U
H54A H 0.6878 0.4100 -0.3279 0.031 Uiso 1 1 calc R U
H54B H 0.7822 0.3980 -0.3455 0.031 Uiso 1 1 calc R U
C55 C 0.8877(5) 0.34049(19) -0.3955(5) 0.0119(15) Uani 1 1 d . U
H55 H 0.8429 0.3379 -0.4524 0.014 Uiso 1 1 calc R U
C56 C 0.9577(5) 0.31475(19) -0.3878(5) 0.0117(15) Uani 1 1 d . U
H56A H 0.9891 0.3166 -0.4387 0.014 Uiso 1 1 calc R U
C57 C 1.0255(5) 0.3184(2) -0.3022(6) 0.0152(16) Uani 1 1 d . U
H57A H 0.9951 0.3164 -0.2507 0.018 Uiso 1 1 calc R U
C58 C 1.0682(5) 0.35014(19) -0.3012(5) 0.0109(14) Uani 1 1 d . U
H58 H 1.1044 0.3509 -0.3485 0.013 Uiso 1 1 calc R U
C59 C 0.9981(5) 0.37675(19) -0.3171(5) 0.0115(15) Uani 1 1 d . U
H59A H 0.9696 0.3786 -0.2642 0.014 Uiso 1 1 calc R U
C60 C 1.0399(6) 0.40792(19) -0.3326(5) 0.0137(15) Uani 1 1 d . U
H60A H 0.9921 0.4240 -0.3461 0.016 Uiso 1 1 calc R U
H60B H 1.0815 0.4144 -0.2774 0.016 Uiso 1 1 calc R U
C61 C 1.2168(5) 0.36283(19) -0.2157(6) 0.0130(15) Uani 1 1 d . U
H61A H 1.2271 0.3627 -0.2778 0.016 Uiso 1 1 calc R U
C62 C 1.2764(6) 0.3375(2) -0.1614(6) 0.0158(16) Uani 1 1 d . U
H62A H 1.3402 0.3429 -0.1613 0.019 Uiso 1 1 calc R U
C63 C 1.2645(5) 0.33812(18) -0.0679(5) 0.0110(15) Uani 1 1 d . U
H63 H 1.2004 0.3335 -0.0666 0.013 Uiso 1 1 calc R U
C64 C 1.2889(5) 0.37045(18) -0.0282(5) 0.0109(14) Uani 1 1 d . U
H64A H 1.3541 0.3745 -0.0253 0.013 Uiso 1 1 calc R U
C65 C 1.2321(5) 0.39597(19) -0.0873(5) 0.0133(15) Uani 1 1 d . U
H65 H 1.1679 0.3938 -0.0827 0.016 Uiso 1 1 calc R U
C66 C 1.2630(7) 0.4287(2) -0.0623(7) 0.031(2) Uani 1 1 d . U
H66A H 1.2233 0.4439 -0.1004 0.037 Uiso 1 1 calc R U
H66B H 1.2589 0.4328 0.0000 0.037 Uiso 1 1 calc R U
C67 C 1.3385(6) 0.3837(2) 0.1261(6) 0.0154(16) Uani 1 1 d . U
H67A H 1.3926 0.3880 0.1004 0.019 Uiso 1 1 calc R U
C68 C 1.3622(5) 0.3576(2) 0.1973(6) 0.0138(15) Uani 1 1 d . U
H68 H 1.4115 0.3654 0.2456 0.017 Uiso 1 1 calc R U
C69 C 1.2810(5) 0.35073(18) 0.2363(5) 0.0112(15) Uani 1 1 d . U
H69A H 1.2310 0.3429 0.1887 0.013 Uiso 1 1 calc R U
C70 C 1.2528(5) 0.38082(19) 0.2753(5) 0.0123(15) Uani 1 1 d . U
H70 H 1.3004 0.3867 0.3277 0.015 Uiso 1 1 calc R U
C71 C 1.2408(6) 0.4084(2) 0.2095(6) 0.0159(16) Uani 1 1 d . U
H71 H 1.1859 0.4042 0.1630 0.019 Uiso 1 1 calc R U
C72 C 1.2300(7) 0.4391(2) 0.2484(6) 0.0228(18) Uani 1 1 d . U
H72A H 1.2174 0.4550 0.2006 0.027 Uiso 1 1 calc R U
H72B H 1.1778 0.4384 0.2775 0.027 Uiso 1 1 calc R U
C73 C 1.1656(5) 0.3827(2) 0.3935(5) 0.0130(15) Uani 1 1 d . U
H73 H 1.2265 0.3882 0.4285 0.016 Uiso 1 1 calc R U
C74 C 1.1342(6) 0.35255(19) 0.4297(6) 0.0144(16) Uani 1 1 d . U
H74 H 1.1289 0.3566 0.4924 0.017 Uiso 1 1 calc R U
C75 C 1.0422(6) 0.34482(19) 0.3776(6) 0.0165(16) Uani 1 1 d . U
H75 H 1.0458 0.3408 0.3144 0.020 Uiso 1 1 calc R U
C76 C 0.9807(5) 0.3719(2) 0.3811(5) 0.0129(15) Uani 1 1 d . U
H76 H 0.9715 0.3745 0.4432 0.016 Uiso 1 1 calc R U
C77 C 1.0172(5) 0.40241(19) 0.3503(6) 0.0140(15) Uani 1 1 d . U
H77 H 1.0175 0.4003 0.2857 0.017 Uiso 1 1 calc R U
C78 C 0.9650(6) 0.43092(19) 0.3622(6) 0.0154(16) Uani 1 1 d . U
H78A H 0.9906 0.4495 0.3375 0.019 Uiso 1 1 calc R U
H78B H 0.9021 0.4284 0.3303 0.019 Uiso 1 1 calc R U
C79 C 0.8181(6) 0.3698(2) 0.3535(6) 0.0173(17) Uani 1 1 d . U
H79 H 0.8336 0.3768 0.4169 0.021 Uiso 1 1 calc R U
C80 C 0.7652(6) 0.3395(2) 0.3476(5) 0.0159(16) Uani 1 1 d . U
H80 H 0.7103 0.3431 0.3723 0.019 Uiso 1 1 calc R U
C81 C 0.7369(6) 0.3288(2) 0.2510(6) 0.0166(16) Uani 1 1 d . U
H81 H 0.7913 0.3247 0.2259 0.020 Uiso 1 1 calc R U
C82 C 0.6828(6) 0.3557(2) 0.2000(6) 0.0156(16) Uani 1 1 d . U
H82 H 0.6270 0.3594 0.2233 0.019 Uiso 1 1 calc R U
C83 C 0.7394(5) 0.3856(2) 0.2092(5) 0.0156(16) Uani 1 1 d . U
H83 H 0.7947 0.3816 0.1855 0.019 Uiso 1 1 calc R U
C84 C 0.6910(6) 0.4134(2) 0.1620(7) 0.0236(19) Uani 1 1 d . U
H84A H 0.7315 0.4319 0.1696 0.028 Uiso 1 1 calc R U
H84B H 0.6737 0.4087 0.0978 0.028 Uiso 1 1 calc R U
Mo1 Mo 0.92183(5) 0.60357(2) -0.01272(5) 0.01644(15) Uani 1 1 d . U
Mo2 Mo 0.67280(5) 0.54673(2) -0.16772(5) 0.01990(17) Uani 1 1 d . U
Mo3 Mo 0.74597(5) 0.55505(2) 0.05632(5) 0.01826(16) Uani 1 1 d . U
Mo4 Mo 0.70205(5) 0.48190(2) -0.03427(6) 0.02085(17) Uani 1 1 d . U
Mo5 Mo 0.92791(5) 0.46388(2) 0.09789(5) 0.01843(16) Uani 1 1 d . U
Mo6 Mo 0.98399(5) 0.54021(2) 0.15597(5) 0.01736(16) Uani 1 1 d . U
Mo7 Mo 1.11035(5) 0.49757(2) 0.03886(5) 0.02001(16) Uani 1 1 d . U
Mo8 Mo 0.87168(6) 0.44268(2) -0.14022(5) 0.02091(17) Uani 1 1 d . U
Mo9 Mo 1.03224(6) 0.48806(2) -0.20382(5) 0.02179(17) Uani 1 1 d . U
Mo10 Mo 1.07916(5) 0.56794(2) -0.10713(5) 0.01841(16) Uani 1 1 d . U
Mo11 Mo 0.81105(6) 0.50078(2) -0.29443(5) 0.02308(18) Uani 1 1 d . U
Mo12 Mo 0.87134(5) 0.58356(2) -0.23141(5) 0.01961(16) Uani 1 1 d . U
P1 P 0.89408(16) 0.52263(6) -0.07012(15) 0.0150(4) Uani 1 1 d . U
O71 O 0.9270(4) 0.55498(14) -0.0939(4) 0.0155(11) Uani 1 1 d . U
O72 O 0.9813(4) 0.57539(14) 0.0888(4) 0.0191(12) Uani 1 1 d . U
O73 O 0.8186(4) 0.58869(15) 0.0128(4) 0.0209(13) Uani 1 1 d . U
O74 O 0.8779(5) 0.61364(15) -0.1286(4) 0.0229(14) Uani 1 1 d . U
O75 O 1.0435(4) 0.59975(14) -0.0419(4) 0.0188(12) Uani 1 1 d . U
O76 O 0.9336(5) 0.63922(15) 0.0362(5) 0.0265(15) Uani 1 1 d . U
O77 O 0.7973(4) 0.52505(14) -0.0589(4) 0.0175(12) Uani 1 1 d . U
O78 O 0.6344(5) 0.50639(16) -0.1207(5) 0.0278(15) Uani 1 1 d . U
O79 O 0.6646(4) 0.56419(15) -0.0618(4) 0.0192(12) Uani 1 1 d . U
O80 O 0.7543(4) 0.57364(15) -0.1965(4) 0.0205(13) Uani 1 1 d . U
O81 O 0.7219(5) 0.51685(16) -0.2444(4) 0.0247(14) Uani 1 1 d . U
O82 O 0.5751(4) 0.55734(17) -0.2354(5) 0.0300(16) Uani 1 1 d . U
O83 O 0.6884(4) 0.51690(14) 0.0509(4) 0.0211(13) Uani 1 1 d . U
O84 O 0.8508(4) 0.54286(14) 0.1287(4) 0.0203(13) Uani 1 1 d . U
O85 O 0.6941(5) 0.57600(16) 0.1229(5) 0.0288(15) Uani 1 1 d . U
O86 O 0.7587(4) 0.45944(13) -0.1083(4) 0.0174(12) Uani 1 1 d . U
O87 O 0.8090(4) 0.47224(15) 0.0607(4) 0.0227(13) Uani 1 1 d . U
O88 O 0.6266(5) 0.45718(17) -0.0071(5) 0.0312(16) Uani 1 1 d . U
O89 O 0.9529(4) 0.51151(14) 0.0182(4) 0.0166(12) Uani 1 1 d . U
O90 O 0.9209(4) 0.44545(14) -0.0211(4) 0.0204(13) Uani 1 1 d . U
O91 O 1.0573(4) 0.46538(15) 0.0907(4) 0.0234(13) Uani 1 1 d . U
O92 O 0.9538(4) 0.49533(15) 0.1824(4) 0.0202(13) Uani 1 1 d . U
O93 O 0.9273(5) 0.43097(16) 0.1590(4) 0.0261(15) Uani 1 1 d . U
O94 O 1.0089(5) 0.55341(17) 0.2607(4) 0.0297(15) Uani 1 1 d . U
O95 O 1.0937(4) 0.52463(16) 0.1432(4) 0.0214(13) Uani 1 1 d . U
O96 O 1.2208(4) 0.49031(16) 0.0735(4) 0.0248(14) Uani 1 1 d . U
O97 O 1.0846(4) 0.48268(16) -0.0731(4) 0.0216(13) Uani 1 1 d . U
O98 O 1.1131(4) 0.54001(15) -0.0164(4) 0.0192(12) Uani 1 1 d . U
O99 O 0.8999(4) 0.49911(14) -0.1425(4) 0.0186(12) Uani 1 1 d . U
O100 O 0.9753(5) 0.44697(15) -0.1807(4) 0.0235(13) Uani 1 1 d . U
O101 O 0.8081(5) 0.45989(16) -0.2572(4) 0.0268(14) Uani 1 1 d . U
O102 O 0.8470(5) 0.40419(15) -0.1561(5) 0.0287(16) Uani 1 1 d . U
O103 O 1.0571(4) 0.52906(15) -0.1847(4) 0.0210(13) Uani 1 1 d . U
O104 O 0.9392(4) 0.49182(15) -0.2995(4) 0.0228(13) Uani 1 1 d . U
O105 O 1.1153(5) 0.47419(17) -0.2484(5) 0.0307(16) Uani 1 1 d . U
O106 O 0.9938(5) 0.58549(15) -0.2116(4) 0.0224(13) Uani 1 1 d . U
O107 O 1.1761(5) 0.58143(18) -0.1287(5) 0.0280(15) Uani 1 1 d . U
O108 O 0.8555(4) 0.54467(16) -0.2867(4) 0.0233(13) Uani 1 1 d . U
O109 O 0.7672(6) 0.49804(18) -0.4028(5) 0.0368(18) Uani 1 1 d . U
O110 O 0.8379(5) 0.60908(16) -0.3154(5) 0.0296(16) Uani 1 1 d . U
La1 La 1.49671(5) 0.52800(2) 0.28673(6) 0.0527(2) Uani 1 1 d D U
O111 O 1.6311(7) 0.5628(2) 0.2932(6) 0.055(2) Uani 1 1 d . U
H11B H 1.6785 0.5538 0.3242 0.082 Uiso 1 1 d R U
H11C H 1.6221 0.5806 0.3182 0.082 Uiso 1 1 d R U
O112 O 1.5250(6) 0.5564(3) 0.4412(7) 0.058(2) Uani 1 1 d . U
H11D H 1.5198 0.5789 0.4359 0.087 Uiso 1 1 d R U
H11E H 1.5834 0.5527 0.4765 0.087 Uiso 1 1 d R U
O113 O 1.5678(10) 0.4911(4) 0.4098(8) 0.091(4) Uani 1 1 d . U
H11F H 1.5345 0.4793 0.4545 0.137 Uiso 1 1 d R U
H11G H 1.6364 0.4845 0.4262 0.137 Uiso 1 1 d R U
O114 O 1.6273(9) 0.4914(4) 0.2482(9) 0.088(4) Uani 1 1 d . U
H11H H 1.6865 0.5032 0.2349 0.132 Uiso 1 1 d R U
H11I H 1.6112 0.4762 0.1887 0.132 Uiso 1 1 d R U
O115 O 1.4314(7) 0.4759(2) 0.2293(6) 0.058(3) Uani 1 1 d . U
H11J H 1.4051 0.4774 0.1717 0.086 Uiso 1 1 d R U
H11K H 1.3905 0.4699 0.2595 0.086 Uiso 1 1 d R U
O116 O 1.3752(8) 0.5186(3) 0.3727(8) 0.073(3) Uani 1 1 d . U
H11L H 1.3849 0.5007 0.4217 0.110 Uiso 1 1 d R U
H11M H 1.3118 0.5121 0.3359 0.110 Uiso 1 1 d R U
O117 O 1.3357(7) 0.5355(2) 0.1859(7) 0.059(2) Uani 1 1 d . U
H11N H 1.2999 0.5167 0.1806 0.088 Uiso 1 1 d R U
H11O H 1.3366 0.5417 0.1257 0.088 Uiso 1 1 d R U
O118 O 1.5155(9) 0.5306(3) 0.1261(8) 0.086(4) Uani 1 1 d D U
H11P H 1.557(4) 0.5165(13) 0.136(6) 0.130 Uiso 1 1 d D U
H11Q H 1.486(6) 0.5447(15) 0.092(4) 0.130 Uiso 1 1 d D U
O119 O 1.4416(7) 0.5861(3) 0.2635(7) 0.059(3) Uani 1 1 d . U
H11R H 1.4737 0.6001 0.3065 0.088 Uiso 1 1 d R U
H11S H 1.3804 0.5884 0.2662 0.088 Uiso 1 1 d R U
O1S O 0.3230(8) 0.5895(4) -0.3671(14) 0.134(8) Uani 1 1 d . .
O2S O 0.4942(5) 0.6587(3) -0.5098(6) 0.048(2) Uani 1 1 d . .
O3S O 0.6240(5) 0.66585(17) -0.6222(5) 0.0281(15) Uani 1 1 d . .
O4S O 1.4450(5) 0.7551(2) -0.3422(6) 0.0382(18) Uani 1 1 d . .
O5S O 1.5700(5) 0.71586(18) 0.2641(6) 0.0375(18) Uani 1 1 d . .
O6S O 1.4339(6) 0.7197(2) 0.4342(6) 0.050(2) Uani 1 1 d . .
O7S O 1.5771(6) 0.6230(2) 0.2402(5) 0.0381(19) Uani 1 1 d . .
O8S O 1.2792(5) 0.72039(19) 0.5058(5) 0.0345(17) Uani 1 1 d . .
O9S O 1.3931(11) 0.5999(4) 0.4708(10) 0.112(5) Uani 1 1 d . .
O10S O 1.8125(9) 0.5596(3) 0.3658(10) 0.087(4) Uani 1 1 d . .
O11S O 1.4521(5) 0.3166(2) 0.4549(6) 0.047(2) Uani 1 1 d . .
O12S O 1.4435(5) 0.2685(2) 0.5807(5) 0.0386(19) Uani 1 1 d . .
O13S O 1.5291(5) 0.3237(2) 0.3008(5) 0.0401(19) Uani 1 1 d . .
O14S O 1.4109(5) 0.28078(18) -0.2360(5) 0.0327(16) Uani 1 1 d . .
O15S O 0.8080(10) 0.5015(3) 0.2918(9) 0.087(4) Uani 1 1 d . .
O16S O 1.3135(9) 0.4637(4) -0.2418(10) 0.095(4) Uani 1 1 d . .
O17S O 1.2654(5) 0.4239(2) -0.3847(6) 0.045(2) Uani 1 1 d . .
O18S O 1.4698(5) 0.4485(2) 0.0813(6) 0.042(2) Uani 1 1 d . .
O19S O 1.1883(6) 0.5123(2) 0.3214(6) 0.048(2) Uani 1 1 d . .
O20S O 1.2875(7) 0.3310(2) 0.6011(6) 0.051(2) Uani 1 1 d . .
O21S O 1.3985(6) 0.3793(2) 0.6550(6) 0.048(2) Uani 1 1 d . .
O22S O 1.4922(7) 0.3791(3) 0.5163(6) 0.060(3) Uani 1 1 d . .
O23S O 0.7397(5) 0.76491(18) 0.3933(4) 0.0283(15) Uani 1 1 d . .
O24S O 0.4625(5) 0.60958(16) -0.2329(5) 0.0283(15) Uani 1 1 d . .
O25S O 0.6842(5) 0.28965(18) 0.4672(5) 0.0313(16) Uani 1 1 d . .
O26S O 1.0615(5) 0.59568(17) -0.5526(5) 0.0344(17) Uani 1 1 d . .
O27S O 1.2156(5) 0.57560(19) 0.3788(6) 0.0392(19) Uani 1 1 d . .

loop_
_atom_site_aniso_label
_atom_site_aniso_U_11
_atom_site_aniso_U_22
_atom_site_aniso_U_33
_atom_site_aniso_U_23
_atom_site_aniso_U_13
_atom_site_aniso_U_12
O1 0.021(3) 0.013(3) 0.007(3) 0.000(2) 0.003(2) 0.000(2)
O2 0.018(3) 0.014(3) 0.017(3) -0.003(2) 0.002(2) -0.001(2)
O3 0.010(3) 0.015(3) 0.012(3) 0.001(2) -0.001(2) -0.003(2)
O4 0.022(3) 0.011(3) 0.019(3) 0.005(2) 0.008(2) 0.000(2)
O5 0.011(2) 0.009(3) 0.007(2) 0.0035(19) 0.0007(19) 0.0011(19)
O6 0.026(3) 0.016(3) 0.010(3) -0.001(2) 0.000(2) 0.001(2)
O7 0.019(3) 0.014(3) 0.026(3) -0.004(3) -0.012(3) -0.006(2)
O8 0.013(3) 0.011(3) 0.010(3) 0.003(2) 0.004(2) 0.003(2)
O9 0.019(3) 0.016(3) 0.019(3) 0.003(2) 0.002(2) 0.007(2)
O10 0.014(3) 0.015(3) 0.017(3) 0.006(2) 0.006(2) -0.001(2)
O11 0.015(3) 0.027(3) 0.018(3) -0.004(2) 0.007(2) -0.003(2)
O12 0.015(3) 0.023(3) 0.021(3) -0.009(3) 0.008(2) -0.010(2)
O13 0.018(3) 0.019(3) 0.025(3) -0.003(2) 0.010(2) -0.007(2)
O14 0.035(4) 0.023(3) 0.035(4) -0.001(3) 0.009(3) -0.005(3)
O15 0.011(3) 0.020(3) 0.015(3) 0.002(2) 0.005(2) -0.001(2)
O16 0.018(3) 0.018(3) 0.017(3) -0.001(2) 0.007(2) -0.003(2)
O17 0.056(5) 0.012(3) 0.025(4) -0.004(3) 0.017(3) -0.012(3)
O18 0.021(3) 0.009(3) 0.013(3) 0.000(2) 0.002(2) 0.001(2)
O19 0.015(3) 0.015(3) 0.026(3) -0.008(3) 0.004(2) 0.002(2)
O20 0.014(3) 0.016(3) 0.009(2) 0.000(2) -0.001(2) 0.003(2)
O21 0.016(3) 0.021(3) 0.016(3) -0.004(2) 0.000(2) -0.005(2)
O22 0.017(3) 0.015(3) 0.015(3) 0.006(2) 0.002(2) -0.002(2)
O23 0.014(3) 0.011(3) 0.017(3) 0.000(2) 0.001(2) 0.002(2)
O24 0.021(3) 0.026(4) 0.024(3) -0.008(3) -0.009(3) 0.004(3)
O25 0.008(2) 0.021(3) 0.007(2) 0.000(2) 0.0020(19) 0.006(2)
O26 0.014(3) 0.011(3) 0.019(3) 0.002(2) 0.000(2) -0.001(2)
O27 0.012(3) 0.011(3) 0.025(3) 0.001(2) -0.001(2) 0.003(2)
O28 0.014(3) 0.017(3) 0.009(3) -0.001(2) 0.005(2) 0.002(2)
O29 0.017(3) 0.031(4) 0.005(3) -0.003(2) 0.003(2) -0.001(3)
O30 0.008(2) 0.021(3) 0.013(3) -0.006(2) 0.004(2) -0.001(2)
O31 0.017(3) 0.021(3) 0.018(3) -0.003(2) 0.008(2) 0.004(2)
O32 0.026(3) 0.009(3) 0.018(3) -0.004(2) 0.012(3) 0.004(2)
O33 0.018(3) 0.014(3) 0.013(3) -0.006(2) 0.004(2) -0.001(2)
O34 0.014(3) 0.022(3) 0.037(4) 0.000(3) 0.008(3) -0.003(2)
O35 0.013(3) 0.011(3) 0.009(2) -0.003(2) -0.003(2) -0.001(2)
C1 0.014(3) 0.011(3) 0.012(3) 0.000(3) 0.001(3) 0.004(3)
C2 0.008(3) 0.012(3) 0.010(3) -0.001(3) 0.005(3) 0.004(2)
C3 0.014(3) 0.012(3) 0.009(3) 0.000(3) 0.003(3) 0.002(3)
C4 0.015(3) 0.013(3) 0.003(3) 0.005(3) 0.002(3) 0.004(3)
C5 0.009(3) 0.010(3) 0.011(3) -0.001(3) -0.001(3) -0.001(3)
C6 0.014(4) 0.009(3) 0.019(4) 0.003(3) 0.001(3) 0.001(3)
C7 0.016(4) 0.013(3) 0.009(3) 0.006(3) 0.003(3) 0.002(3)
C8 0.021(4) 0.009(3) 0.011(4) 0.001(3) 0.000(3) 0.000(3)
C9 0.023(4) 0.013(4) 0.006(3) -0.001(3) -0.001(3) -0.002(3)
C10 0.021(4) 0.013(4) 0.014(4) 0.000(3) 0.004(3) -0.002(3)
C11 0.015(3) 0.012(3) 0.014(4) -0.001(3) 0.003(3) 0.000(3)
C12 0.022(4) 0.012(4) 0.018(4) -0.005(3) 0.002(3) 0.003(3)
C13 0.021(4) 0.016(4) 0.018(4) 0.004(3) 0.004(3) 0.001(3)
C14 0.015(4) 0.019(4) 0.014(4) -0.002(3) 0.007(3) -0.003(3)
C15 0.015(4) 0.014(4) 0.018(4) 0.000(3) 0.007(3) -0.005(3)
C16 0.014(3) 0.017(4) 0.015(4) -0.002(3) 0.006(3) -0.005(3)
C17 0.013(4) 0.018(4) 0.021(4) -0.002(3) 0.003(3) -0.007(3)
C18 0.028(4) 0.020(4) 0.030(5) -0.007(3) 0.010(4) -0.007(3)
C19 0.015(3) 0.005(3) 0.017(4) 0.001(3) 0.003(3) -0.001(3)
C20 0.019(4) 0.007(3) 0.014(3) -0.001(3) 0.008(3) -0.007(3)
C21 0.019(4) 0.010(3) 0.014(3) 0.000(3) 0.009(3) -0.003(3)
C22 0.018(4) 0.006(3) 0.012(3) -0.001(3) 0.002(3) -0.001(3)
C23 0.010(3) 0.009(3) 0.018(4) -0.001(3) -0.001(3) 0.000(3)
C24 0.017(4) 0.007(3) 0.013(4) -0.001(3) -0.001(3) 0.000(3)
C25 0.010(3) 0.012(3) 0.014(3) -0.002(3) 0.001(3) 0.000(3)
C26 0.014(3) 0.010(3) 0.012(3) -0.002(3) 0.006(3) -0.001(3)
C27 0.013(3) 0.015(4) 0.014(4) 0.010(3) -0.001(3) 0.001(3)
C28 0.009(3) 0.018(4) 0.015(4) 0.002(3) 0.004(3) 0.002(3)
C29 0.012(3) 0.020(4) 0.016(4) -0.001(3) 0.000(3) 0.000(3)
C30 0.014(4) 0.016(4) 0.029(4) 0.004(3) -0.003(3) 0.001(3)
C31 0.010(3) 0.013(3) 0.010(3) -0.002(3) 0.002(3) 0.004(3)
C32 0.008(3) 0.009(3) 0.014(4) 0.001(3) 0.002(3) -0.001(2)
C33 0.012(3) 0.012(3) 0.013(4) 0.000(3) 0.002(3) 0.003(3)
C34 0.009(3) 0.013(3) 0.008(3) 0.001(3) 0.001(3) 0.000(3)
C35 0.013(3) 0.013(3) 0.006(3) -0.003(3) 0.004(3) 0.001(3)
C36 0.018(3) 0.007(3) 0.006(3) -0.005(3) 0.006(3) -0.001(3)
C37 0.005(3) 0.018(4) 0.013(4) -0.003(3) 0.001(3) -0.002(3)
C38 0.011(3) 0.015(3) 0.013(3) -0.002(3) 0.000(3) 0.004(3)
C39 0.011(3) 0.014(3) 0.013(3) 0.000(3) 0.005(3) 0.003(3)
C40 0.015(4) 0.015(3) 0.005(3) 0.001(3) 0.004(3) 0.006(3)
C41 0.011(4) 0.018(4) 0.013(4) -0.006(3) 0.001(3) -0.004(3)
C42 0.018(4) 0.018(4) 0.020(4) -0.006(3) 0.008(3) 0.002(3)
O36 0.020(3) 0.021(3) 0.018(3) 0.006(2) 0.008(2) 0.001(2)
O37 0.033(4) 0.005(3) 0.017(3) 0.001(2) 0.004(3) -0.002(2)
O38 0.022(3) 0.018(3) 0.012(3) -0.001(2) 0.006(2) 0.004(2)
O39 0.034(4) 0.025(4) 0.028(4) 0.008(3) -0.010(3) 0.004(3)
O40 0.013(3) 0.024(3) 0.012(3) 0.001(2) 0.007(2) 0.001(2)
O41 0.016(3) 0.022(3) 0.017(3) 0.002(2) 0.006(2) 0.000(2)
O42 0.020(3) 0.010(3) 0.024(3) -0.005(2) 0.014(3) -0.002(2)
O43 0.010(3) 0.018(3) 0.013(3) 0.000(2) 0.001(2) -0.002(2)
O44 0.072(6) 0.030(4) 0.027(4) 0.004(3) 0.021(4) -0.003(4)
O45 0.010(2) 0.019(3) 0.009(3) 0.001(2) 0.003(2) 0.000(2)
O46 0.020(3) 0.010(3) 0.020(3) -0.006(2) 0.009(2) -0.003(2)
O47 0.017(3) 0.013(3) 0.036(4) 0.000(3) 0.001(3) 0.002(2)
O48 0.011(2) 0.015(3) 0.010(3) 0.003(2) 0.002(2) -0.001(2)
O49 0.019(3) 0.020(3) 0.016(3) 0.001(2) 0.006(2) -0.002(2)
O50 0.012(2) 0.018(3) 0.008(3) -0.001(2) 0.000(2) -0.002(2)
O51 0.020(3) 0.012(3) 0.021(3) -0.004(2) 0.005(2) 0.002(2)
O52 0.019(3) 0.012(3) 0.027(3) -0.002(2) -0.012(3) 0.008(2)
O53 0.021(3) 0.012(3) 0.018(3) 0.003(2) 0.000(2) -0.002(2)
O54 0.026(4) 0.028(4) 0.052(5) 0.001(4) -0.004(3) 0.000(3)
O55 0.015(3) 0.014(3) 0.012(3) -0.001(2) 0.004(2) 0.001(2)
O56 0.018(3) 0.017(3) 0.020(3) -0.004(2) 0.008(2) 0.001(2)
O57 0.020(3) 0.022(3) 0.017(3) 0.010(2) 0.010(2) 0.002(2)
O58 0.020(3) 0.010(3) 0.020(3) -0.004(2) 0.010(2) -0.004(2)
O59 0.038(4) 0.023(4) 0.038(4) -0.008(3) 0.003(3) -0.003(3)
O60 0.019(3) 0.015(3) 0.014(3) 0.000(2) 0.010(2) -0.006(2)
O61 0.022(3) 0.019(3) 0.017(3) 0.005(2) 0.009(2) 0.006(2)
O62 0.025(3) 0.015(3) 0.037(4) 0.012(3) 0.013(3) 0.004(2)
O63 0.012(3) 0.013(3) 0.017(3) -0.001(2) -0.002(2) -0.003(2)
O64 0.063(5) 0.047(5) 0.010(3) -0.009(3) 0.000(3) 0.033(4)
O65 0.016(3) 0.018(3) 0.009(3) -0.001(2) 0.000(2) 0.000(2)
O66 0.018(3) 0.016(3) 0.009(3) 0.004(2) -0.004(2) 0.000(2)
O67 0.020(3) 0.012(3) 0.013(3) 0.006(2) 0.003(2) -0.002(2)
O68 0.021(3) 0.018(3) 0.013(3) 0.001(2) 0.002(2) 0.001(2)
O69 0.039(5) 0.047(5) 0.102(8) 0.038(5) 0.029(5) 0.031(4)
O70 0.014(3) 0.026(3) 0.012(3) 0.000(2) 0.003(2) -0.005(2)
C43 0.007(3) 0.019(4) 0.011(3) 0.001(3) 0.001(3) 0.002(3)
C44 0.018(4) 0.012(3) 0.016(4) -0.002(3) 0.004(3) -0.003(3)
C45 0.012(4) 0.019(4) 0.018(4) 0.003(3) 0.002(3) 0.003(3)
C46 0.012(3) 0.017(4) 0.013(3) 0.001(3) 0.006(3) 0.000(3)
C47 0.023(4) 0.017(4) 0.009(3) 0.002(3) 0.006(3) -0.001(3)
C48 0.036(5) 0.015(4) 0.022(4) -0.001(3) -0.002(4) -0.006(3)
C49 0.011(3) 0.016(4) 0.014(3) 0.000(3) 0.000(3) 0.000(3)
C50 0.016(4) 0.016(4) 0.016(4) -0.005(3) 0.004(3) -0.004(3)
C51 0.018(4) 0.008(3) 0.014(4) -0.005(3) 0.009(3) -0.002(3)
C52 0.013(3) 0.012(3) 0.013(4) -0.005(3) 0.000(3) -0.003(3)
C53 0.015(4) 0.017(4) 0.024(4) -0.006(3) 0.010(3) -0.003(3)
C54 0.034(5) 0.018(4) 0.032(5) 0.000(3) 0.019(4) 0.001(3)
C55 0.013(3) 0.009(3) 0.013(4) -0.003(3) 0.002(3) 0.000(3)
C56 0.010(3) 0.016(4) 0.010(3) -0.004(3) 0.003(3) 0.002(3)
C57 0.010(3) 0.015(4) 0.020(4) 0.002(3) 0.001(3) 0.001(3)
C58 0.014(3) 0.011(3) 0.008(3) 0.000(3) 0.004(3) -0.002(3)
C59 0.013(3) 0.015(4) 0.006(3) -0.002(3) 0.001(3) 0.001(3)
C60 0.019(4) 0.011(4) 0.011(4) 0.005(3) 0.002(3) 0.004(3)
C61 0.010(3) 0.013(3) 0.016(4) -0.002(3) 0.001(3) 0.001(3)
C62 0.014(4) 0.014(4) 0.019(4) -0.002(3) 0.003(3) 0.002(3)
C63 0.013(3) 0.005(3) 0.012(3) 0.004(2) -0.005(3) 0.003(3)
C64 0.010(3) 0.011(3) 0.012(3) -0.001(3) 0.002(3) -0.002(3)
C65 0.015(4) 0.009(3) 0.015(3) 0.007(3) 0.001(3) 0.004(3)
C66 0.041(5) 0.017(4) 0.029(5) -0.011(4) -0.005(4) 0.001(4)
C67 0.019(4) 0.013(3) 0.016(4) -0.006(3) 0.008(3) -0.005(3)
C68 0.011(3) 0.016(4) 0.016(4) 0.000(3) 0.006(3) -0.001(3)
C69 0.013(3) 0.010(3) 0.011(3) 0.002(3) 0.004(3) -0.001(3)
C70 0.012(3) 0.013(3) 0.012(3) 0.000(3) 0.004(3) -0.004(3)
C71 0.017(4) 0.015(4) 0.016(4) 0.004(3) 0.004(3) 0.003(3)
C72 0.039(5) 0.017(4) 0.017(4) 0.001(3) 0.017(4) 0.001(3)
C73 0.015(3) 0.017(4) 0.007(3) -0.002(3) 0.003(3) -0.002(3)
C74 0.018(4) 0.012(3) 0.015(4) 0.006(3) 0.007(3) 0.006(3)
C75 0.023(4) 0.008(3) 0.020(4) 0.002(3) 0.009(3) -0.003(3)
C76 0.016(3) 0.017(4) 0.006(3) -0.004(3) 0.004(3) -0.001(3)
C77 0.016(3) 0.010(3) 0.016(4) -0.001(3) 0.006(3) 0.003(3)
C78 0.019(4) 0.008(3) 0.020(4) -0.006(3) 0.004(3) -0.003(3)
C79 0.015(3) 0.018(4) 0.017(4) 0.002(3) -0.003(3) -0.001(3)
C80 0.014(4) 0.023(4) 0.010(3) 0.007(3) 0.003(3) 0.004(3)
C81 0.019(4) 0.017(4) 0.014(4) 0.002(3) 0.002(3) -0.004(3)
C82 0.015(4) 0.019(4) 0.012(3) 0.002(3) 0.001(3) -0.005(3)
C83 0.011(3) 0.023(4) 0.013(4) 0.002(3) 0.004(3) -0.007(3)
C84 0.019(4) 0.025(5) 0.028(5) 0.009(4) 0.007(4) 0.002(3)
Mo1 0.0241(4) 0.0100(3) 0.0172(4) -0.0018(3) 0.0088(3) -0.0021(3)
Mo2 0.0188(4) 0.0165(4) 0.0214(4) 0.0031(3) -0.0031(3) 0.0048(3)
Mo3 0.0245(4) 0.0112(3) 0.0205(4) 0.0008(3) 0.0079(3) 0.0003(3)
Mo4 0.0205(4) 0.0140(4) 0.0262(4) 0.0008(3) 0.0004(3) -0.0038(3)
Mo5 0.0249(4) 0.0113(3) 0.0168(4) 0.0021(3) -0.0011(3) -0.0016(3)
Mo6 0.0248(4) 0.0137(4) 0.0124(3) -0.0013(3) 0.0011(3) -0.0017(3)
Mo7 0.0196(4) 0.0181(4) 0.0201(4) -0.0005(3) -0.0013(3) 0.0031(3)
Mo8 0.0288(4) 0.0122(4) 0.0187(4) -0.0035(3) -0.0022(3) 0.0016(3)
Mo9 0.0275(4) 0.0182(4) 0.0193(4) -0.0043(3) 0.0039(3) 0.0076(3)
Mo10 0.0210(4) 0.0157(4) 0.0200(4) 0.0005(3) 0.0076(3) 0.0001(3)
Mo11 0.0307(4) 0.0194(4) 0.0155(4) -0.0039(3) -0.0039(3) 0.0047(3)
Mo12 0.0296(4) 0.0156(4) 0.0137(4) 0.0040(3) 0.0046(3) 0.0040(3)
P1 0.0195(10) 0.0106(9) 0.0128(9) -0.0013(7) -0.0012(8) 0.0012(7)
O71 0.022(3) 0.013(3) 0.011(3) 0.001(2) 0.004(2) 0.001(2)
O72 0.025(3) 0.017(3) 0.015(3) 0.000(2) 0.002(2) -0.008(2)
O73 0.021(3) 0.015(3) 0.028(3) 0.007(2) 0.007(2) -0.001(2)
O74 0.035(3) 0.016(3) 0.020(3) 0.004(2) 0.010(3) 0.009(3)
O75 0.022(3) 0.016(3) 0.020(3) 0.001(2) 0.008(2) -0.004(2)
O76 0.038(4) 0.014(3) 0.033(4) -0.004(3) 0.019(3) -0.006(3)
O77 0.019(3) 0.010(3) 0.023(3) 0.000(2) 0.003(2) 0.003(2)
O78 0.028(3) 0.018(3) 0.034(4) -0.002(3) -0.002(3) -0.003(2)
O79 0.015(3) 0.018(3) 0.025(3) 0.002(2) 0.005(2) 0.005(2)
O80 0.024(3) 0.019(3) 0.018(3) 0.002(2) 0.002(2) 0.007(2)
O81 0.030(3) 0.023(3) 0.019(3) 0.001(2) -0.001(2) 0.005(3)
O82 0.019(3) 0.028(4) 0.036(4) 0.007(3) -0.010(3) 0.008(3)
O83 0.022(3) 0.011(3) 0.029(3) 0.001(2) 0.003(3) -0.002(2)
O84 0.028(3) 0.015(3) 0.016(3) 0.003(2) 0.000(2) -0.001(2)
O85 0.040(4) 0.021(3) 0.030(4) 0.004(3) 0.018(3) -0.001(3)
O86 0.018(3) 0.004(3) 0.027(3) -0.002(2) -0.004(2) -0.003(2)
O87 0.028(3) 0.018(3) 0.022(3) -0.001(2) 0.006(2) -0.004(2)
O88 0.027(3) 0.026(4) 0.039(4) 0.004(3) 0.003(3) -0.005(3)
O89 0.017(3) 0.018(3) 0.014(3) 0.002(2) 0.001(2) 0.004(2)
O90 0.027(3) 0.011(3) 0.022(3) 0.001(2) 0.002(2) 0.000(2)
O91 0.028(3) 0.017(3) 0.023(3) 0.003(3) 0.000(2) 0.000(2)
O92 0.032(3) 0.015(3) 0.013(3) 0.003(2) 0.004(2) -0.002(2)
O93 0.036(4) 0.019(3) 0.020(3) 0.002(3) -0.003(3) -0.007(3)
O94 0.048(4) 0.020(3) 0.019(3) -0.004(3) 0.001(3) -0.001(3)
O95 0.024(3) 0.021(3) 0.018(3) -0.001(2) 0.000(2) -0.002(2)
O96 0.025(3) 0.025(3) 0.024(3) 0.005(3) 0.005(3) 0.008(3)
O97 0.020(3) 0.027(3) 0.017(3) -0.003(2) 0.003(2) 0.001(2)
O98 0.020(3) 0.019(3) 0.018(3) -0.004(2) 0.003(2) -0.001(2)
O99 0.022(3) 0.015(3) 0.017(3) -0.003(2) -0.001(2) 0.003(2)
O100 0.031(3) 0.014(3) 0.026(3) -0.002(2) 0.006(3) 0.004(2)
O101 0.034(4) 0.023(3) 0.017(3) -0.005(2) -0.009(3) 0.007(3)
O102 0.039(4) 0.012(3) 0.031(4) -0.004(3) -0.002(3) 0.001(3)
O103 0.026(3) 0.017(3) 0.020(3) -0.003(2) 0.004(2) 0.006(2)
O104 0.026(3) 0.017(3) 0.023(3) -0.007(2) 0.001(2) 0.007(2)
O105 0.037(4) 0.028(4) 0.031(4) -0.010(3) 0.016(3) 0.004(3)
O106 0.036(3) 0.016(3) 0.016(3) 0.003(2) 0.008(2) 0.006(2)
O107 0.026(3) 0.035(4) 0.026(3) 0.000(3) 0.011(3) -0.004(3)
O108 0.032(3) 0.024(3) 0.015(3) -0.002(2) 0.007(2) 0.008(2)
O109 0.053(5) 0.027(4) 0.025(3) -0.006(3) -0.005(3) 0.011(3)
O110 0.046(4) 0.021(3) 0.021(3) 0.007(3) 0.005(3) 0.012(3)
La1 0.0441(4) 0.0669(5) 0.0489(4) -0.0175(4) 0.0139(3) -0.0255(4)
O111 0.057(5) 0.056(6) 0.052(5) -0.003(4) 0.013(4) -0.018(4)
O112 0.041(5) 0.080(7) 0.052(5) -0.012(5) 0.005(4) 0.004(5)
O113 0.096(9) 0.096(9) 0.071(7) -0.019(6) -0.006(6) 0.017(7)
O114 0.077(7) 0.097(9) 0.095(9) -0.008(7) 0.029(6) -0.013(6)
O115 0.082(6) 0.058(6) 0.030(4) -0.006(4) 0.006(4) -0.034(5)
O116 0.064(6) 0.090(8) 0.071(7) -0.013(6) 0.024(5) -0.025(5)
O117 0.070(6) 0.057(6) 0.050(5) -0.021(4) 0.014(4) -0.016(5)
O118 0.098(8) 0.093(9) 0.067(7) -0.013(6) 0.014(6) 0.004(7)
O119 0.049(5) 0.062(5) 0.057(6) 0.012(4) -0.008(4) -0.029(4)
O1S 0.039(6) 0.097(10) 0.23(2) -0.085(12) -0.045(9) 0.041(6)
O2S 0.030(4) 0.078(7) 0.039(5) 0.002(5) 0.011(4) -0.003(4)
O3S 0.026(3) 0.032(4) 0.026(4) 0.004(3) 0.004(3) 0.000(3)
O4S 0.026(4) 0.048(5) 0.043(5) -0.002(4) 0.012(3) 0.000(3)
O5S 0.027(4) 0.032(4) 0.056(5) 0.000(4) 0.014(4) 0.002(3)
O6S 0.051(5) 0.065(6) 0.035(5) 0.005(4) 0.010(4) 0.010(5)
O7S 0.046(5) 0.043(5) 0.024(4) 0.009(3) 0.005(3) -0.017(4)
O8S 0.037(4) 0.037(4) 0.031(4) -0.003(3) 0.009(3) 0.000(3)
O9S 0.118(12) 0.127(13) 0.077(9) -0.014(9) -0.012(8) -0.044(10)
O10S 0.093(9) 0.067(8) 0.102(10) 0.018(7) 0.026(8) -0.011(7)
O11S 0.030(4) 0.073(6) 0.033(4) -0.008(4) 0.000(3) -0.002(4)
O12S 0.028(4) 0.060(5) 0.027(4) -0.012(4) 0.002(3) -0.021(4)
O13S 0.033(4) 0.048(5) 0.037(4) 0.006(4) 0.002(3) 0.004(4)
O14S 0.025(4) 0.033(4) 0.038(4) 0.000(3) 0.002(3) 0.000(3)
O15S 0.096(10) 0.076(9) 0.090(9) 0.010(7) 0.022(7) -0.001(7)
O16S 0.084(9) 0.103(11) 0.117(11) -0.003(9) 0.067(8) -0.024(8)
O17S 0.026(4) 0.058(6) 0.048(5) 0.013(4) 0.001(4) -0.011(4)
O18S 0.026(4) 0.056(5) 0.042(5) 0.010(4) 0.004(3) -0.001(4)
O19S 0.047(5) 0.047(5) 0.049(5) -0.010(4) 0.007(4) -0.002(4)
O20S 0.084(7) 0.032(5) 0.040(5) 0.006(4) 0.023(5) -0.005(4)
O21S 0.037(4) 0.058(6) 0.044(5) -0.011(4) -0.005(4) -0.001(4)
O22S 0.071(7) 0.061(6) 0.038(5) 0.017(5) -0.011(5) -0.004(5)
O23S 0.033(4) 0.033(4) 0.016(3) -0.003(3) 0.001(3) 0.012(3)
O24S 0.031(4) 0.023(4) 0.031(4) -0.008(3) 0.006(3) -0.003(3)
O25S 0.038(4) 0.032(4) 0.024(4) 0.008(3) 0.005(3) -0.001(3)
O26S 0.037(4) 0.026(4) 0.034(4) -0.005(3) -0.007(3) 0.003(3)
O27S 0.038(4) 0.038(5) 0.041(4) -0.001(4) 0.007(4) 0.008(3)

loop_
_atom_type_symbol
_atom_type_description
_atom_type_scat_dispersion_real
_atom_type_scat_dispersion_imag
_atom_type_scat_source
C C 0.0033 0.0016 'International Tables Vol C Tables 4.2.6.8 and 6.1.1.4'
H H 0.0000 0.0000 'International Tables Vol C Tables 4.2.6.8 and 6.1.1.4'
La La -0.2871 2.4523 'International Tables Vol C Tables 4.2.6.8 and 6.1.1.4'
Mo Mo -1.6832 0.6857 'International Tables Vol C Tables 4.2.6.8 and 6.1.1.4'
O O 0.0106 0.0060 'International Tables Vol C Tables 4.2.6.8 and 6.1.1.4'
P P 0.1023 0.0942 'International Tables Vol C Tables 4.2.6.8 and 6.1.1.4'

loop_
_geom_angle_atom_site_label_1
_geom_angle_atom_site_label_2
_geom_angle_atom_site_label_3
_geom_angle
C2 O1 H1 109.5
C3 O2 H2 109.5
C1 O3 C5 113.2(6)
C6 O4 H4 109.5
C7 O5 C4 117.5(6)
C8 O6 H6 109.5
C9 O7 H7 109.5
C7 O8 C11 112.7(6)
C12 O9 H9 109.5
C13 O10 C10 117.9(6)
C14 O11 H11 109.5
C15 O12 H12 109.5
C13 O13 C17 115.1(7)
C18 O14 H14 109.5
C19 O15 C16 118.8(6)
C20 O16 H16 109.5
C21 O17 H17 109.5
C23 O18 C19 114.0(6)
C24 O19 H19 109.5
C25 O20 C22 118.9(6)
C26 O21 H21 109.5
C27 O22 H22 109.5
C25 O23 C29 112.9(6)
C30 O24 H24 109.5
C28 O25 C31 116.7(6)
C32 O26 H26 109.5
C33 O27 H27 109.5
C31 O28 C35 114.2(6)
C36 O29 H29 109.5
C37 O30 C34 117.6(6)
C38 O31 H31 109.5
C39 O32 H32 109.5
C37 O33 C41 112.6(6)
C42 O34 H34 109.5
C1 O35 C40 117.7(6)
O3 C1 H1A 107.9
O3 C1 C2 110.9(6)
O35 C1 O3 112.9(6)
O35 C1 H1A 107.9
O35 C1 C2 109.2(6)
C2 C1 H1A 107.9
O1 C2 C1 111.5(6)
O1 C2 H2A 108.0
O1 C2 C3 112.2(6)
C1 C2 H2A 108.0
C3 C2 C1 108.9(6)
C3 C2 H2A 108.0
O2 C3 C2 110.4(6)
O2 C3 H3 109.2
O2 C3 C4 109.9(6)
C2 C3 H3 109.2
C4 C3 C2 108.9(7)
C4 C3 H3 109.2
O5 C4 C3 108.2(6)
O5 C4 H4A 109.3
O5 C4 C5 108.5(6)
C3 C4 H4A 109.3
C3 C4 C5 112.1(6)
C5 C4 H4A 109.3
O3 C5 C4 110.3(6)
O3 C5 H5 109.1
O3 C5 C6 107.7(6)
C4 C5 H5 109.1
C6 C5 C4 111.3(7)
C6 C5 H5 109.1
O4 C6 C5 111.8(6)
O4 C6 H6A 109.2
O4 C6 H6B 109.2
C5 C6 H6A 109.2
C5 C6 H6B 109.2
H6A C6 H6B 107.9
O5 C7 O8 112.4(6)
O5 C7 H7A 109.0
O5 C7 C8 107.6(6)
O8 C7 H7A 109.0
O8 C7 C8 109.7(6)
C8 C7 H7A 109.0
O6 C8 C7 111.8(7)
O6 C8 H8 108.0
O6 C8 C9 112.1(7)
C7 C8 H8 108.0
C7 C8 C9 108.7(7)
C9 C8 H8 108.0
O7 C9 C8 107.8(7)
O7 C9 H9A 109.0
O7 C9 C10 112.9(7)
C8 C9 H9A 109.0
C10 C9 C8 109.2(7)
C10 C9 H9A 109.0
O10 C10 C9 105.9(7)
O10 C10 H10 109.9
O10 C10 C11 109.7(7)
C9 C10 H10 109.9
C9 C10 C11 111.4(7)
C11 C10 H10 109.9
O8 C11 C10 110.6(7)
O8 C11 H11A 108.8
O8 C11 C12 106.4(7)
C10 C11 H11A 108.8
C12 C11 C10 113.3(7)
C12 C11 H11A 108.8
O9 C12 C11 110.7(7)
O9 C12 H12A 109.5
O9 C12 H12B 109.5
C11 C12 H12A 109.5
C11 C12 H12B 109.5
H12A C12 H12B 108.1
O10 C13 H13 109.6
O10 C13 C14 107.6(7)
O13 C13 O10 109.0(7)
O13 C13 H13 109.6
O13 C13 C14 111.4(7)
C14 C13 H13 109.6
O11 C14 C13 109.9(7)
O11 C14 H14A 108.0
O11 C14 C15 111.7(7)
C13 C14 H14A 108.0
C13 C14 C15 111.2(7)
C15 C14 H14A 108.0
O12 C15 C14 108.7(7)
O12 C15 H15 109.2
O12 C15 C16 112.5(7)
C14 C15 H15 109.2
C14 C15 C16 108.0(7)
C16 C15 H15 109.2
O15 C16 C15 107.4(7)
O15 C16 H16A 110.1
O15 C16 C17 107.8(7)
C15 C16 H16A 110.1
C17 C16 C15 111.2(7)
C17 C16 H16A 110.1
O13 C17 C16 107.2(7)
O13 C17 H17A 109.2
O13 C17 C18 107.9(7)
C16 C17 H17A 109.2
C18 C17 C16 114.1(7)
C18 C17 H17A 109.2
O14 C18 C17 112.7(8)
O14 C18 H18A 109.0
O14 C18 H18B 109.0
C17 C18 H18A 109.0
C17 C18 H18B 109.0
H18A C18 H18B 107.8
O15 C19 O18 109.5(6)
O15 C19 H19A 109.7
O15 C19 C20 107.5(6)
O18 C19 H19A 109.7
O18 C19 C20 110.8(7)
C20 C19 H19A 109.7
O16 C20 C19 110.5(6)
O16 C20 H20 108.6
O16 C20 C21 112.2(7)
C19 C20 H20 108.6
C21 C20 C19 108.3(7)
C21 C20 H20 108.6
O17 C21 C20 111.2(7)
O17 C21 H21A 108.7
O17 C21 C22 110.3(7)
C20 C21 H21A 108.7
C22 C21 C20 109.1(7)
C22 C21 H21A 108.7
O20 C22 C21 108.0(6)
O20 C22 H22A 109.0
O20 C22 C23 109.7(6)
C21 C22 H22A 109.0
C21 C22 C23 112.0(7)
C23 C22 H22A 109.0
O18 C23 C22 111.6(6)
O18 C23 H23 108.7
O18 C23 C24 106.4(6)
C22 C23 H23 108.7
C24 C23 C22 112.6(7)
C24 C23 H23 108.7
O19 C24 C23 110.5(6)
O19 C24 H24A 109.6
O19 C24 H24B 109.6
C23 C24 H24A 109.6
C23 C24 H24B 109.6
H24A C24 H24B 108.1
O20 C25 O23 110.8(6)
O20 C25 H25 109.3
O20 C25 C26 107.9(6)
O23 C25 H25 109.3
O23 C25 C26 110.4(6)
C26 C25 H25 109.3
O21 C26 C25 109.3(6)
O21 C26 H26A 108.4
O21 C26 C27 112.0(7)
C25 C26 H26A 108.4
C27 C26 C25 110.3(6)
C27 C26 H26A 108.4
O22 C27 C26 108.6(6)
O22 C27 H27A 109.9
O22 C27 C28 110.6(6)
C26 C27 H27A 109.9
C26 C27 C28 107.9(7)
C28 C27 H27A 109.9
O25 C28 C27 107.0(7)
O25 C28 H28 110.6
O25 C28 C29 109.9(6)
C27 C28 H28 110.6
C29 C28 C27 108.0(7)
C29 C28 H28 110.6
O23 C29 C28 107.7(7)
O23 C29 H29A 110.4
O23 C29 C30 106.6(7)
C28 C29 H29A 110.4
C30 C29 C28 111.4(7)
C30 C29 H29A 110.4
O24 C30 C29 112.9(7)
O24 C30 H30A 109.0
O24 C30 H30B 109.0
C29 C30 H30A 109.0
C29 C30 H30B 109.0
H30A C30 H30B 107.8
O25 C31 H31A 108.0
O25 C31 C32 107.9(6)
O28 C31 O25 112.5(6)
O28 C31 H31A 108.0
O28 C31 C32 112.2(6)
C32 C31 H31A 108.0
O26 C32 C31 110.8(6)
O26 C32 H32A 109.4
O26 C32 C33 110.6(6)
C31 C32 H32A 109.4
C33 C32 C31 107.4(6)
C33 C32 H32A 109.4
O27 C33 C32 110.6(6)
O27 C33 H33 110.0
O27 C33 C34 106.7(6)
C32 C33 H33 110.0
C32 C33 C34 109.5(6)
C34 C33 H33 110.0
O30 C34 C33 105.8(6)
O30 C34 H34A 109.6
O30 C34 C35 110.0(6)
C33 C34 H34A 109.6
C35 C34 C33 112.0(6)
C35 C34 H34A 109.6
O28 C35 C34 111.6(6)
O28 C35 H35 108.7
O28 C35 C36 107.2(6)
C34 C35 H35 108.7
C36 C35 C34 111.8(6)
C36 C35 H35 108.7
O29 C36 C35 111.3(6)
O29 C36 H36A 109.4
O29 C36 H36B 109.4
C35 C36 H36A 109.4
C35 C36 H36B 109.4
H36A C36 H36B 108.0
O30 C37 O33 111.1(6)
O30 C37 H37 109.4
O30 C37 C38 106.8(6)
O33 C37 H37 109.4
O33 C37 C38 110.8(6)
C38 C37 H37 109.4
O31 C38 C37 112.1(6)
O31 C38 H38 106.8
O31 C38 C39 113.7(7)
C37 C38 H38 106.8
C39 C38 C37 110.1(7)
C39 C38 H38 106.8
O32 C39 C38 108.1(6)
O32 C39 H39 109.3
O32 C39 C40 110.6(6)
C38 C39 H39 109.3
C38 C39 C40 110.1(7)
C40 C39 H39 109.3
O35 C40 C39 108.4(6)
O35 C40 H40 109.9
O35 C40 C41 107.6(6)
C39 C40 H40 109.9
C39 C40 C41 111.1(6)
C41 C40 H40 109.9
O33 C41 C40 109.2(7)
O33 C41 H41 109.6
O33 C41 C42 103.8(6)
C40 C41 H41 109.6
C42 C41 C40 114.8(7)
C42 C41 H41 109.6
O34 C42 C41 110.5(7)
O34 C42 H42A 109.5
O34 C42 H42B 109.6
C41 C42 H42A 109.5
C41 C42 H42B 109.5
H42A C42 H42B 108.1
C44 O36 H36 109.5
C45 O37 H37A 109.5
C43 O38 C47 115.8(6)
C48 O39 H39A 109.5
C49 O40 C46 119.7(6)
C50 O41 H41A 109.5
C51 O42 H42 109.5
C49 O43 C53 113.6(6)
C54 O44 H44 109.5
C52 O45 C55 117.7(6)
C56 O46 H46 109.5
C57 O47 H47 109.5
C55 O48 C59 115.7(6)
C60 O49 H49 109.5
C61 O50 C58 118.1(6)
C62 O51 H51 109.5
C63 O52 H52 109.5
C61 O53 C65 115.7(6)
C66 O54 H54 109.5
C67 O55 C64 117.1(6)
C68 O56 H56 109.5
C69 O57 H57 109.5
C67 O58 C71 115.5(6)
C72 O59 H59 109.5
C70 O60 C73 121.2(6)
C74 O61 H61 109.5
C75 O62 H62 109.5
C73 O63 C77 114.6(6)
C78 O64 H64 109.5
C79 O65 C76 118.8(6)
C80 O66 H66 109.5
C81 O67 H67 109.5
C79 O68 C83 113.0(7)
C84 O69 H69 109.5
C82 O70 C43 117.1(6)
O38 C43 O70 111.1(7)
O38 C43 H43 108.8
O38 C43 C44 110.7(7)
O70 C43 H43 108.8
O70 C43 C44 108.4(7)
C44 C43 H43 108.8
O36 C44 C43 110.4(7)
O36 C44 H44A 108.6
O36 C44 C45 110.2(7)
C43 C44 H44A 108.6
C43 C44 C45 110.4(7)
C45 C44 H44A 108.6
O37 C45 C44 110.9(7)
O37 C45 H45 109.9
O37 C45 C46 107.1(7)
C44 C45 H45 109.9
C46 C45 C44 109.0(7)
C46 C45 H45 109.9
O40 C46 C45 106.7(7)
O40 C46 H46A 109.1
O40 C46 C47 110.4(7)
C45 C46 H46A 109.1
C45 C46 C47 112.5(7)
C47 C46 H46A 109.1
O38 C47 C46 110.8(7)
O38 C47 H47A 108.2
O38 C47 C48 107.5(7)
C46 C47 H47A 108.2
C48 C47 C46 113.7(7)
C48 C47 H47A 108.2
O39 C48 C47 110.9(8)
O39 C48 H48A 109.5
O39 C48 H48B 109.5
C47 C48 H48A 109.5
C47 C48 H48B 109.5
H48A C48 H48B 108.0
O40 C49 H49A 108.3
O40 C49 C50 107.7(7)
O43 C49 O40 113.5(7)
O43 C49 H49A 108.3
O43 C49 C50 110.5(7)
C50 C49 H49A 108.3
O41 C50 C49 112.8(7)
O41 C50 H50 107.7
O41 C50 C51 111.4(7)
C49 C50 H50 107.7
C51 C50 C49 109.2(7)
C51 C50 H50 107.7
O42 C51 C50 108.9(6)
O42 C51 H51A 109.3
O42 C51 C52 110.3(6)
C50 C51 H51A 109.3
C52 C51 C50 109.6(7)
C52 C51 H51A 109.3
O45 C52 C51 109.2(7)
O45 C52 H52A 109.4
O45 C52 C53 107.9(6)
C51 C52 H52A 109.4
C51 C52 C53 111.5(7)
C53 C52 H52A 109.4
O43 C53 C52 110.2(7)
O43 C53 H53 109.1
O43 C53 C54 105.9(7)
C52 C53 H53 109.1
C54 C53 C52 113.4(7)
C54 C53 H53 109.1
O44 C54 C53 113.6(8)
O44 C54 H54A 108.8
O44 C54 H54B 108.8
C53 C54 H54A 108.8
C53 C54 H54B 108.8
H54A C54 H54B 107.7
O45 C55 H55 109.5
O45 C55 C56 108.1(6)
O48 C55 O45 110.9(6)
O48 C55 H55 109.5
O48 C55 C56 109.3(6)
C56 C55 H55 109.5
O46 C56 C55 109.7(6)
O46 C56 H56A 108.9
O46 C56 C57 110.5(7)
C55 C56 H56A 108.9
C57 C56 C55 109.9(7)
C57 C56 H56A 108.9
O47 C57 C56 110.7(7)
O47 C57 H57A 109.8
O47 C57 C58 108.0(6)
C56 C57 H57A 109.8
C58 C57 C56 108.7(7)
C58 C57 H57A 109.8
O50 C58 C57 109.5(6)
O50 C58 H58 109.0
O50 C58 C59 108.3(6)
C57 C58 H58 109.0
C57 C58 C59 111.9(7)
C59 C58 H58 109.0
O48 C59 C58 110.3(6)
O48 C59 H59A 109.2
O48 C59 C60 107.3(6)
C58 C59 H59A 109.2
C60 C59 C58 111.6(7)
C60 C59 H59A 109.2
O49 C60 C59 113.3(7)
O49 C60 H60A 108.9
O49 C60 H60B 108.9
C59 C60 H60A 108.9
C59 C60 H60B 108.9
H60A C60 H60B 107.7
O50 C61 H61A 109.0
O50 C61 C62 108.4(7)
O53 C61 O50 111.5(6)
O53 C61 H61A 109.0
O53 C61 C62 109.8(6)
C62 C61 H61A 109.0
O51 C62 C61 111.8(7)
O51 C62 H62A 107.7
O51 C62 C63 111.9(7)
C61 C62 H62A 107.7
C63 C62 C61 109.7(7)
C63 C62 H62A 107.7
O52 C63 C62 110.0(7)
O52 C63 H63 109.1
O52 C63 C64 109.6(6)
C62 C63 H63 109.1
C62 C63 C64 109.8(7)
C64 C63 H63 109.1
O55 C64 C63 110.3(6)
O55 C64 H64A 109.5
O55 C64 C65 108.7(6)
C63 C64 H64A 109.5
C63 C64 C65 109.4(6)
C65 C64 H64A 109.5
O53 C65 C64 111.0(6)
O53 C65 H65 109.2
O53 C65 C66 105.2(7)
C64 C65 H65 109.2
C66 C65 C64 112.9(7)
C66 C65 H65 109.2
O54 C66 C65 111.0(8)
O54 C66 H66A 109.4
O54 C66 H66B 109.4
C65 C66 H66A 109.4
C65 C66 H66B 109.4
H66A C66 H66B 108.0
O55 C67 H67A 108.6
O55 C67 C68 107.7(7)
O58 C67 O55 114.1(7)
O58 C67 H67A 108.6
O58 C67 C68 109.2(7)
C68 C67 H67A 108.6
O56 C68 C67 110.0(7)
O56 C68 H68 108.7
O56 C68 C69 111.7(7)
C67 C68 H68 108.7
C69 C68 C67 109.1(7)
C69 C68 H68 108.7
O57 C69 C68 110.3(6)
O57 C69 H69A 109.6
O57 C69 C70 109.1(6)
C68 C69 H69A 109.6
C68 C69 C70 108.6(6)
C70 C69 H69A 109.6
O60 C70 C69 110.1(6)
O60 C70 H70 108.3
O60 C70 C71 109.0(7)
C69 C70 H70 108.3
C69 C70 C71 112.8(7)
C71 C70 H70 108.3
O58 C71 C70 111.4(7)
O58 C71 H71 107.9
O58 C71 C72 106.8(7)
C70 C71 H71 107.9
C72 C71 C70 114.8(7)
C72 C71 H71 107.9
O59 C72 C71 112.6(8)
O59 C72 H72A 109.1
O59 C72 H72B 109.1
C71 C72 H72A 109.1
C71 C72 H72B 109.1
H72A C72 H72B 107.8
O60 C73 H73 109.0
O60 C73 C74 106.1(7)
O63 C73 O60 111.0(7)
O63 C73 H73 109.0
O63 C73 C74 112.6(7)
C74 C73 H73 109.0
O61 C74 C73 111.7(7)
O61 C74 H74 107.7
O61 C74 C75 113.1(7)
C73 C74 H74 107.7
C75 C74 C73 108.6(7)
C75 C74 H74 107.7
O62 C75 C74 109.1(7)
O62 C75 H75 109.1
O62 C75 C76 110.8(7)
C74 C75 H75 109.1
C76 C75 C74 109.6(7)
C76 C75 H75 109.1
O65 C76 C75 107.6(7)
O65 C76 H76 109.5
O65 C76 C77 108.9(6)
C75 C76 H76 109.5
C75 C76 C77 111.9(7)
C77 C76 H76 109.5
O63 C77 C76 110.5(6)
O63 C77 H77 108.0
O63 C77 C78 107.5(7)
C76 C77 H77 108.0
C78 C77 C76 114.7(7)
C78 C77 H77 108.0
O64 C78 C77 109.1(7)
O64 C78 H78A 109.9
O64 C78 H78B 109.9
C77 C78 H78A 109.9
C77 C78 H78B 109.9
H78A C78 H78B 108.3
O65 C79 O68 110.8(7)
O65 C79 H79 109.1
O65 C79 C80 109.3(7)
O68 C79 H79 109.1
O68 C79 C80 109.5(7)
C80 C79 H79 109.1
O66 C80 C79 109.8(7)
O66 C80 H80 108.9
O66 C80 C81 109.8(7)
C79 C80 H80 108.9
C79 C80 C81 110.6(7)
C81 C80 H80 108.9
O67 C81 C80 109.4(7)
O67 C81 H81 109.7
O67 C81 C82 111.2(7)
C80 C81 H81 109.7
C82 C81 C80 107.2(7)
C82 C81 H81 109.7
O70 C82 C81 107.8(7)
O70 C82 H82 110.0
O70 C82 C83 109.4(7)
C81 C82 H82 110.0
C81 C82 C83 109.8(7)
C83 C82 H82 110.0
O68 C83 C82 108.7(7)
O68 C83 H83 109.0
O68 C83 C84 107.6(7)
C82 C83 H83 109.0
C84 C83 C82 113.4(7)
C84 C83 H83 109.0
O69 C84 C83 111.0(8)
O69 C84 H84A 109.4
O69 C84 H84B 109.4
C83 C84 H84A 109.4
C83 C84 H84B 109.4
H84A C84 H84B 108.0
O72 Mo1 O71 80.7(2)
O73 Mo1 O71 86.3(3)
O73 Mo1 O72 84.2(3)
O73 Mo1 O74 97.6(3)
O73 Mo1 O75 154.9(3)
O74 Mo1 O71 74.9(2)
O74 Mo1 O72 155.3(3)
O74 Mo1 O75 88.4(3)
O75 Mo1 O71 71.7(2)
O75 Mo1 O72 80.6(2)
O76 Mo1 O71 170.0(3)
O76 Mo1 O72 101.2(3)
O76 Mo1 O73 103.5(3)
O76 Mo1 O74 102.2(3)
O76 Mo1 O75 98.9(3)
O78 Mo2 O77 70.8(2)
O79 Mo2 O77 74.0(2)
O79 Mo2 O78 86.9(3)
O79 Mo2 O81 154.0(3)
O80 Mo2 O77 86.0(2)
O80 Mo2 O78 154.1(3)
O80 Mo2 O79 98.0(3)
O80 Mo2 O81 84.1(3)
O81 Mo2 O77 80.4(2)
O81 Mo2 O78 80.9(3)
O82 Mo2 O77 169.9(3)
O82 Mo2 O78 99.6(3)
O82 Mo2 O79 103.4(3)
O82 Mo2 O80 104.0(3)
O82 Mo2 O81 101.2(3)
O73 Mo3 O77 81.3(2)
O73 Mo3 O79 80.9(3)
O79 Mo3 O77 71.0(2)
O83 Mo3 O73 154.8(3)
O83 Mo3 O77 74.2(3)
O83 Mo3 O79 85.9(3)
O84 Mo3 O73 86.1(3)
O84 Mo3 O77 85.8(2)
O84 Mo3 O79 154.8(3)
O84 Mo3 O83 97.4(3)
O85 Mo3 O73 100.8(3)
O85 Mo3 O77 170.2(3)
O85 Mo3 O79 99.8(3)
O85 Mo3 O83 102.5(3)
O85 Mo3 O84 103.9(3)
O78 Mo4 O77 73.9(3)
O78 Mo4 O83 86.4(3)
O78 Mo4 O86 96.3(3)
O78 Mo4 O87 154.5(3)
O83 Mo4 O77 71.9(2)
O86 Mo4 O77 85.6(2)
O86 Mo4 O83 155.6(3)
O86 Mo4 O87 86.1(3)
O87 Mo4 O77 81.0(2)
O87 Mo4 O83 81.5(3)
O88 Mo4 O77 169.0(3)
O88 Mo4 O78 103.0(3)
O88 Mo4 O83 97.6(3)
O88 Mo4 O86 105.3(3)
O88 Mo4 O87 100.8(3)
O87 Mo5 O89 85.9(2)
O87 Mo5 O90 85.6(3)
O87 Mo5 O91 155.0(3)
O87 Mo5 O92 97.9(3)
O90 Mo5 O89 81.1(2)
O90 Mo5 O91 80.1(3)
O91 Mo5 O89 71.8(2)
O92 Mo5 O89 73.9(2)
O92 Mo5 O90 154.4(3)
O92 Mo5 O91 86.8(3)
O93 Mo5 O87 102.7(3)
O93 Mo5 O89 171.4(3)
O93 Mo5 O90 100.6(3)
O93 Mo5 O91 100.1(3)
O93 Mo5 O92 103.3(3)
O72 Mo6 O84 86.0(3)
O72 Mo6 O89 86.4(2)
O72 Mo6 O92 155.9(3)
O72 Mo6 O95 98.6(3)
O84 Mo6 O89 80.5(2)
O84 Mo6 O92 80.3(3)
O92 Mo6 O89 71.9(2)
O94 Mo6 O72 104.3(3)
O94 Mo6 O84 101.8(3)
O94 Mo6 O89 169.1(3)
O94 Mo6 O92 97.9(3)
O94 Mo6 O95 100.9(3)
O95 Mo6 O84 154.8(3)
O95 Mo6 O89 75.2(2)
O95 Mo6 O92 86.1(3)
O91 Mo7 O89 74.3(2)
O91 Mo7 O95 86.6(3)
O91 Mo7 O98 154.1(3)
O95 Mo7 O89 71.8(2)
O96 Mo7 O89 168.9(3)
O96 Mo7 O91 102.9(3)
O96 Mo7 O95 97.5(3)
O96 Mo7 O97 104.3(3)
O96 Mo7 O98 101.1(3)
O97 Mo7 O89 86.7(2)
O97 Mo7 O91 97.2(3)
O97 Mo7 O95 156.4(3)
O97 Mo7 O98 85.9(3)
O98 Mo7 O89 80.2(2)
O98 Mo7 O95 81.0(3)
O86 Mo8 O99 79.5(2)
O90 Mo8 O86 85.9(3)
O90 Mo8 O99 85.1(2)
O90 Mo8 O101 154.0(3)
O100 Mo8 O86 153.1(3)
O100 Mo8 O90 97.5(3)
O100 Mo8 O99 74.3(2)
O100 Mo8 O101 87.1(3)
O101 Mo8 O86 79.0(3)
O101 Mo8 O99 71.5(2)
O102 Mo8 O86 101.6(3)
O102 Mo8 O90 103.9(3)
O102 Mo8 O99 171.0(3)
O102 Mo8 O100 103.4(3)
O102 Mo8 O101 99.9(3)
O97 Mo9 O99 79.9(2)
O100 Mo9 O97 79.8(3)
O100 Mo9 O99 71.2(2)
O103 Mo9 O97 85.3(3)
O103 Mo9 O99 85.0(3)
O103 Mo9 O100 153.7(3)
O103 Mo9 O104 98.7(3)
O104 Mo9 O97 153.4(3)
O104 Mo9 O99 74.3(2)
O104 Mo9 O100 85.8(3)
O105 Mo9 O97 101.1(3)
O105 Mo9 O99 170.0(3)
O105 Mo9 O100 99.1(3)
O105 Mo9 O103 105.0(3)
O105 Mo9 O104 103.2(3)
O75 Mo10 O71 74.1(2)
O75 Mo10 O103 153.3(3)
O75 Mo10 O106 87.1(3)
O98 Mo10 O71 85.1(2)
O98 Mo10 O75 97.4(3)
O98 Mo10 O103 84.8(3)
O98 Mo10 O106 153.7(3)
O103 Mo10 O71 79.6(2)
O106 Mo10 O71 71.1(2)
O106 Mo10 O103 80.0(3)
O107 Mo10 O71 170.4(3)
O107 Mo10 O75 103.2(3)
O107 Mo10 O98 104.5(3)
O107 Mo10 O103 102.0(3)
O107 Mo10 O106 99.7(3)
O81 Mo11 O99 85.5(3)
O81 Mo11 O101 98.9(3)
O81 Mo11 O104 154.3(3)
O81 Mo11 O108 84.1(3)
O101 Mo11 O99 73.6(2)
O101 Mo11 O104 85.3(3)
O101 Mo11 O108 154.7(3)
O104 Mo11 O99 71.3(2)
O108 Mo11 O99 81.6(2)
O108 Mo11 O104 81.8(3)
O109 Mo11 O81 105.5(3)
O109 Mo11 O99 168.9(3)
O109 Mo11 O101 102.5(3)
O109 Mo11 O104 98.2(3)
O109 Mo11 O108 100.8(3)
O74 Mo12 O71 71.4(2)
O80 Mo12 O71 80.5(2)
O80 Mo12 O74 80.1(3)
O106 Mo12 O71 73.5(2)
O106 Mo12 O74 87.4(3)
O106 Mo12 O80 153.5(3)
O106 Mo12 O108 98.6(3)
O108 Mo12 O71 86.9(2)
O108 Mo12 O74 154.9(3)
O108 Mo12 O80 84.0(3)
O110 Mo12 O71 169.8(3)
O110 Mo12 O74 98.9(3)
O110 Mo12 O80 101.2(3)
O110 Mo12 O106 103.7(3)
O110 Mo12 O108 103.3(3)
O71 P1 O89 109.0(3)
O77 P1 O71 109.8(3)
O77 P1 O89 108.9(4)
O99 P1 O71 110.2(4)
O99 P1 O77 109.4(4)
O99 P1 O89 109.7(3)
Mo1 O71 Mo10 89.0(2)
Mo1 O71 Mo12 89.0(2)
Mo10 O71 Mo12 89.06(19)
P1 O71 Mo1 126.4(3)
P1 O71 Mo10 126.0(3)
P1 O71 Mo12 125.5(3)
Mo6 O72 Mo1 151.6(3)
Mo1 O73 Mo3 152.2(4)
Mo1 O74 Mo12 124.6(3)
Mo10 O75 Mo1 125.1(3)
Mo3 O77 Mo2 89.04(19)
Mo4 O77 Mo2 89.2(2)
Mo4 O77 Mo3 89.4(2)
P1 O77 Mo2 125.6(3)
P1 O77 Mo3 125.4(3)
P1 O77 Mo4 126.4(3)
Mo4 O78 Mo2 126.1(4)
Mo2 O79 Mo3 126.0(3)
Mo2 O80 Mo12 152.8(4)
Mo11 O81 Mo2 153.5(4)
Mo3 O83 Mo4 124.5(3)
Mo3 O84 Mo6 150.7(4)
Mo4 O86 Mo8 150.5(3)
Mo5 O87 Mo4 151.8(4)
Mo6 O89 Mo5 89.9(2)
Mo6 O89 Mo7 89.79(19)
Mo7 O89 Mo5 89.05(19)
P1 O89 Mo5 125.2(3)
P1 O89 Mo6 126.6(3)
P1 O89 Mo7 124.9(3)
Mo8 O90 Mo5 152.2(4)
Mo7 O91 Mo5 124.8(3)
Mo5 O92 Mo6 124.3(3)
Mo6 O95 Mo7 123.2(3)
Mo7 O97 Mo9 151.4(4)
Mo10 O98 Mo7 152.3(3)
Mo8 O99 Mo9 88.8(2)
Mo8 O99 Mo11 88.70(19)
Mo9 O99 Mo11 88.6(2)
P1 O99 Mo8 127.0(4)
P1 O99 Mo9 126.1(4)
P1 O99 Mo11 125.4(3)
Mo8 O100 Mo9 125.6(3)
Mo11 O101 Mo8 126.1(3)
Mo9 O103 Mo10 153.2(4)
Mo9 O104 Mo11 125.8(3)
Mo12 O106 Mo10 126.3(3)
Mo12 O108 Mo11 151.5(4)
O111 La1 O112 73.2(3)
O111 La1 O113 96.5(4)
O111 La1 O114 73.4(4)
O111 La1 O115 142.5(4)
O111 La1 O116 138.9(4)
O111 La1 O117 127.2(3)
O111 La1 O118 76.2(4)
O111 La1 O119 71.7(3)
O112 La1 O114 118.3(4)
O112 La1 O117 116.0(3)
O113 La1 O112 68.8(4)
O113 La1 O114 65.4(4)
O113 La1 O117 136.1(4)
O113 La1 O118 129.7(4)
O113 La1 O119 140.1(4)
O115 La1 O112 134.8(3)
O115 La1 O113 78.3(4)
O115 La1 O114 70.7(4)
O115 La1 O116 76.3(4)
O115 La1 O117 69.2(3)
O115 La1 O118 79.1(4)
O115 La1 O119 133.8(3)
O116 La1 O112 66.4(3)
O116 La1 O113 75.9(5)
O116 La1 O114 132.9(4)
O116 La1 O117 68.5(4)
O116 La1 O118 139.2(4)
O116 La1 O119 88.4(4)
O117 La1 O114 125.5(4)
O118 La1 O112 146.1(4)
O118 La1 O114 64.9(4)
O118 La1 O117 72.5(4)
O118 La1 O119 85.5(4)
O119 La1 O112 71.3(3)
O119 La1 O114 138.6(4)
O119 La1 O117 64.6(3)
La1 O111 H11B 110.2
La1 O111 H11C 109.2
H11B O111 H11C 109.0
La1 O112 H11D 112.6
La1 O112 H11E 113.7
H11D O112 H11E 105.3
La1 O113 H11F 126.3
La1 O113 H11G 126.3
H11F O113 H11G 107.4
La1 O114 H11H 117.0
La1 O114 H11I 118.1
H11H O114 H11I 99.5
La1 O115 H11J 110.7
La1 O115 H11K 109.8
H11J O115 H11K 108.6
La1 O116 H11L 118.5
La1 O116 H11M 116.8
H11L O116 H11M 100.3
La1 O117 H11N 113.3
La1 O117 H11O 113.7
H11N O117 H11O 105.3
La1 O118 H11P 92(6)
La1 O118 H11Q 118(5)
H11P O118 H11Q 150(4)
La1 O119 H11R 113.0
La1 O119 H11S 112.5
H11R O119 H11S 106.0

loop_
_geom_bond_atom_site_label_1
_geom_bond_atom_site_label_2
_geom_bond_distance
O1 H1 0.8400
O1 C2 1.397(10)
O2 H2 0.8400
O2 C3 1.419(10)
O3 C1 1.405(10)
O3 C5 1.448(9)
O4 H4 0.8400
O4 C6 1.433(10)
O5 C4 1.441(9)
O5 C7 1.407(9)
O6 H6 0.8400
O6 C8 1.409(10)
O7 H7 0.8400
O7 C9 1.428(10)
O8 C7 1.415(9)
O8 C11 1.459(10)
O9 H9 0.8400
O9 C12 1.441(11)
O10 C10 1.437(10)
O10 C13 1.420(10)
O11 H11 0.8400
O11 C14 1.442(11)
O12 H12 0.8400
O12 C15 1.432(10)
O13 C13 1.410(11)
O13 C17 1.459(11)
O14 H14 0.8400
O14 C18 1.408(13)
O15 C16 1.440(10)
O15 C19 1.402(10)
O16 H16 0.8400
O16 C20 1.399(10)
O17 H17 0.8400
O17 C21 1.450(10)
O18 C19 1.440(10)
O18 C23 1.417(10)
O19 H19 0.8400
O19 C24 1.447(10)
O20 C22 1.435(10)
O20 C25 1.397(10)
O21 H21 0.8400
O21 C26 1.442(10)
O22 H22 0.8400
O22 C27 1.445(10)
O23 C25 1.422(10)
O23 C29 1.447(10)
O24 H24 0.8400
O24 C30 1.420(12)
O25 C28 1.424(9)
O25 C31 1.426(9)
O26 H26 0.8400
O26 C32 1.419(9)
O27 H27 0.8400
O27 C33 1.428(9)
O28 C31 1.386(10)
O28 C35 1.435(9)
O29 H29 0.8400
O29 C36 1.456(9)
O30 C34 1.426(9)
O30 C37 1.411(9)
O31 H31 0.8400
O31 C38 1.422(11)
O32 H32 0.8400
O32 C39 1.429(9)
O33 C37 1.426(10)
O33 C41 1.462(10)
O34 H34 0.8400
O34 C42 1.439(11)
O35 C1 1.383(10)
O35 C40 1.444(9)
C1 H1A 1.0000
C1 C2 1.529(11)
C2 H2A 1.0000
C2 C3 1.520(11)
C3 H3 1.0000
C3 C4 1.513(11)
C4 H4A 1.0000
C4 C5 1.516(11)
C5 H5 1.0000
C5 C6 1.506(11)
C6 H6A 0.9900
C6 H6B 0.9900
C7 H7A 1.0000
C7 C8 1.525(11)
C8 H8 1.0000
C8 C9 1.526(12)
C9 H9A 1.0000
C9 C10 1.501(12)
C10 H10 1.0000
C10 C11 1.526(11)
C11 H11A 1.0000
C11 C12 1.496(11)
C12 H12A 0.9900
C12 H12B 0.9900
C13 H13 1.0000
C13 C14 1.512(12)
C14 H14A 1.0000
C14 C15 1.521(11)
C15 H15 1.0000
C15 C16 1.524(12)
C16 H16A 1.0000
C16 C17 1.518(11)
C17 H17A 1.0000
C17 C18 1.484(13)
C18 H18A 0.9900
C18 H18B 0.9900
C19 H19A 1.0000
C19 C20 1.509(10)
C20 H20 1.0000
C20 C21 1.506(12)
C21 H21A 1.0000
C21 C22 1.499(11)
C22 H22A 1.0000
C22 C23 1.538(11)
C23 H23 1.0000
C23 C24 1.519(11)
C24 H24A 0.9900
C24 H24B 0.9900
C25 H25 1.0000
C25 C26 1.520(11)
C26 H26A 1.0000
C26 C27 1.506(11)
C27 H27A 1.0000
C27 C28 1.550(12)
C28 H28 1.0000
C28 C29 1.545(12)
C29 H29A 1.0000
C29 C30 1.511(12)
C30 H30A 0.9900
C30 H30B 0.9900
C31 H31A 1.0000
C31 C32 1.533(11)
C32 H32A 1.0000
C32 C33 1.526(11)
C33 H33 1.0000
C33 C34 1.534(11)
C34 H34A 1.0000
C34 C35 1.531(11)
C35 H35 1.0000
C35 C36 1.507(11)
C36 H36A 0.9900
C36 H36B 0.9900
C37 H37 1.0000
C37 C38 1.538(11)
C38 H38 1.0000
C38 C39 1.497(11)
C39 H39 1.0000
C39 C40 1.504(11)
C40 H40 1.0000
C40 C41 1.520(11)
C41 H41 1.0000
C41 C42 1.509(12)
C42 H42A 0.9900
C42 H42B 0.9900
O36 H36 0.8400
O36 C44 1.441(10)
O37 H37A 0.8400
O37 C45 1.431(11)
O38 C43 1.401(10)
O38 C47 1.443(10)
O39 H39A 0.8400
O39 C48 1.447(12)
O40 C46 1.417(10)
O40 C49 1.405(10)
O41 H41A 0.8400
O41 C50 1.422(10)
O42 H42 0.8400
O42 C51 1.449(9)
O43 C49 1.387(10)
O43 C53 1.451(10)
O44 H44 0.8400
O44 C54 1.393(13)
O45 C52 1.418(9)
O45 C55 1.432(10)
O46 H46 0.8400
O46 C56 1.432(10)
O47 H47 0.8400
O47 C57 1.432(10)
O48 C55 1.408(10)
O48 C59 1.445(9)
O49 H49 0.8400
O49 C60 1.401(10)
O50 C58 1.422(9)
O50 C61 1.416(10)
O51 H51 0.8400
O51 C62 1.408(10)
O52 H52 0.8400
O52 C63 1.422(9)
O53 C61 1.403(10)
O53 C65 1.431(10)
O54 H54 0.8400
O54 C66 1.479(14)
O55 C64 1.427(10)
O55 C67 1.395(10)
O56 H56 0.8400
O56 C68 1.430(10)
O57 H57 0.8400
O57 C69 1.432(10)
O58 C67 1.385(10)
O58 C71 1.450(10)
O59 H59 0.8400
O59 C72 1.423(12)
O60 C70 1.406(10)
O60 C73 1.423(10)
O61 H61 0.8400
O61 C74 1.418(10)
O62 H62 0.8400
O62 C75 1.457(10)
O63 C73 1.377(10)
O63 C77 1.444(10)
O64 H64 0.8400
O64 C78 1.450(11)
O65 C76 1.438(10)
O65 C79 1.383(11)
O66 H66 0.8400
O66 C80 1.431(10)
O67 H67 0.8400
O67 C81 1.421(10)
O68 C79 1.428(10)
O68 C83 1.446(10)
O69 H69 0.8400
O69 C84 1.452(12)
O70 C43 1.432(10)
O70 C82 1.432(10)
C43 H43 1.0000
C43 C44 1.503(12)
C44 H44A 1.0000
C44 C45 1.525(12)
C45 H45 1.0000
C45 C46 1.494(12)
C46 H46A 1.0000
C46 C47 1.529(12)
C47 H47A 1.0000
C47 C48 1.487(12)
C48 H48A 0.9900
C48 H48B 0.9900
C49 H49A 1.0000
C49 C50 1.521(12)
C50 H50 1.0000
C50 C51 1.518(11)
C51 H51A 1.0000
C51 C52 1.505(11)
C52 H52A 1.0000
C52 C53 1.537(12)
C53 H53 1.0000
C53 C54 1.499(13)
C54 H54A 0.9900
C54 H54B 0.9900
C55 H55 1.0000
C55 C56 1.515(11)
C56 H56A 1.0000
C56 C57 1.509(11)
C57 H57A 1.0000
C57 C58 1.495(11)
C58 H58 1.0000
C58 C59 1.540(11)
C59 H59A 1.0000
C59 C60 1.509(11)
C60 H60A 0.9900
C60 H60B 0.9900
C61 H61A 1.0000
C61 C62 1.541(11)
C62 H62A 1.0000
C62 C63 1.488(12)
C63 H63 1.0000
C63 C64 1.518(11)
C64 H64A 1.0000
C64 C65 1.559(11)
C65 H65 1.0000
C65 C66 1.494(12)
C66 H66A 0.9900
C66 H66B 0.9900
C67 H67A 1.0000
C67 C68 1.550(12)
C68 H68 1.0000
C68 C69 1.509(11)
C69 H69A 1.0000
C69 C70 1.511(11)
C70 H70 1.0000
C70 C71 1.534(11)
C71 H71 1.0000
C71 C72 1.457(12)
C72 H72A 0.9900
C72 H72B 0.9900
C73 H73 1.0000
C73 C74 1.514(11)
C74 H74 1.0000
C74 C75 1.502(12)
C75 H75 1.0000
C75 C76 1.491(12)
C76 H76 1.0000
C76 C77 1.523(12)
C77 H77 1.0000
C77 C78 1.480(11)
C78 H78A 0.9900
C78 H78B 0.9900
C79 H79 1.0000
C79 C80 1.513(12)
C80 H80 1.0000
C80 C81 1.529(12)
C81 H81 1.0000
C81 C82 1.527(12)
C82 H82 1.0000
C82 C83 1.527(11)
C83 H83 1.0000
C83 C84 1.498(13)
C84 H84A 0.9900
C84 H84B 0.9900
Mo1 O71 2.422(6)
Mo1 O72 2.030(6)
Mo1 O73 1.810(6)
Mo1 O74 1.824(6)
Mo1 O75 2.001(6)
Mo1 O76 1.684(7)
Mo2 O77 2.440(6)
Mo2 O78 1.993(7)
Mo2 O79 1.820(6)
Mo2 O80 1.808(7)
Mo2 O81 1.981(7)
Mo2 O82 1.695(6)
Mo3 O73 2.004(6)
Mo3 O77 2.439(6)
Mo3 O79 2.019(6)
Mo3 O83 1.836(6)
Mo3 O84 1.826(6)
Mo3 O85 1.673(7)
Mo4 O77 2.414(6)
Mo4 O78 1.832(7)
Mo4 O83 2.020(6)
Mo4 O86 1.832(6)
Mo4 O87 1.998(7)
Mo4 O88 1.672(7)
Mo5 O87 1.819(7)
Mo5 O89 2.436(6)
Mo5 O90 1.975(6)
Mo5 O91 1.998(7)
Mo5 O92 1.850(6)
Mo5 O93 1.686(7)
Mo6 O72 1.813(6)
Mo6 O84 1.990(6)
Mo6 O89 2.409(6)
Mo6 O92 2.021(6)
Mo6 O94 1.676(7)
Mo6 O95 1.845(7)
Mo7 O89 2.427(6)
Mo7 O91 1.850(7)
Mo7 O95 2.033(6)
Mo7 O96 1.687(6)
Mo7 O97 1.803(6)
Mo7 O98 1.997(6)
Mo8 O86 2.014(6)
Mo8 O90 1.839(6)
Mo8 O99 2.436(6)
Mo8 O100 1.820(7)
Mo8 O101 2.001(6)
Mo8 O102 1.683(7)
Mo9 O97 2.022(6)
Mo9 O99 2.440(6)
Mo9 O100 2.012(7)
Mo9 O103 1.793(6)
Mo9 O104 1.831(6)
Mo9 O105 1.665(7)
Mo10 O71 2.431(6)
Mo10 O75 1.831(6)
Mo10 O98 1.826(6)
Mo10 O103 2.024(6)
Mo10 O106 1.996(6)
Mo10 O107 1.678(7)
Mo11 O81 1.824(7)
Mo11 O99 2.454(6)
Mo11 O101 1.832(7)
Mo11 O104 2.006(7)
Mo11 O108 1.978(7)
Mo11 O109 1.671(7)
Mo12 O71 2.438(6)
Mo12 O74 2.021(7)
Mo12 O80 2.009(7)
Mo12 O106 1.830(7)
Mo12 O108 1.851(7)
Mo12 O110 1.685(7)
P1 O71 1.532(6)
P1 O77 1.523(6)
P1 O89 1.542(6)
P1 O99 1.512(6)
La1 O111 2.510(9)
La1 O112 2.623(10)
La1 O113 2.527(14)
La1 O114 2.686(14)
La1 O115 2.511(9)
La1 O116 2.518(11)
La1 O117 2.641(11)
La1 O118 2.550(12)
La1 O119 2.606(11)
O111 H11B 0.8683
O111 H11C 0.8727
O112 H11D 0.9599
O112 H11E 0.9559
O113 H11F 1.0614
O113 H11G 1.0617
O114 H11H 1.0874
O114 H11I 1.1049
O115 H11J 0.8973
O115 H11K 0.8869
O116 H11L 1.0598
O116 H11M 1.0504
O117 H11N 0.9578
O117 H11O 0.9676
O118 H11P 0.8602(16)
O118 H11Q 0.8602(15)
O119 H11R 0.9484
O119 H11S 0.9478

loop_
_geom_torsion_atom_site_label_1
_geom_torsion_atom_site_label_2
_geom_torsion_atom_site_label_3
_geom_torsion_atom_site_label_4
_geom_torsion
O1 C2 C3 O2 59.8(8)
O1 C2 C3 C4 -179.4(6)
O2 C3 C4 O5 -65.2(8)
O2 C3 C4 C5 175.2(6)
O3 C1 C2 O1 -176.2(6)
O3 C1 C2 C3 59.5(8)
O3 C5 C6 O4 -64.4(8)
O5 C4 C5 O3 -172.8(6)
O5 C4 C5 C6 67.6(8)
O5 C7 C8 O6 63.0(9)
O5 C7 C8 C9 -61.3(8)
O6 C8 C9 O7 55.3(8)
O6 C8 C9 C10 178.2(7)
O7 C9 C10 O10 -66.5(9)
O7 C9 C10 C11 174.3(7)
O8 C7 C8 O6 -174.4(6)
O8 C7 C8 C9 61.2(8)
O8 C11 C12 O9 -62.1(8)
O10 C10 C11 O8 -170.2(6)
O10 C10 C11 C12 70.4(9)
O10 C13 C14 O11 58.6(9)
O10 C13 C14 C15 -65.6(9)
O11 C14 C15 O12 60.6(9)
O11 C14 C15 C16 -177.0(7)
O12 C15 C16 O15 -64.4(9)
O12 C15 C16 C17 177.9(7)
O13 C13 C14 O11 178.0(7)
O13 C13 C14 C15 53.8(10)
O13 C17 C18 O14 -60.7(9)
O15 C16 C17 O13 -176.3(6)
O15 C16 C17 C18 64.3(10)
O15 C19 C20 O16 64.5(8)
O15 C19 C20 C21 -58.7(8)
O16 C20 C21 O17 57.0(9)
O16 C20 C21 C22 178.9(6)
O17 C21 C22 O20 -62.5(9)
O17 C21 C22 C23 176.6(7)
O18 C19 C20 O16 -175.9(6)
O18 C19 C20 C21 60.9(8)
O18 C23 C24 O19 -63.3(8)
O20 C22 C23 O18 -170.2(6)
O20 C22 C23 C24 70.2(8)
O20 C25 C26 O21 59.8(8)
O20 C25 C26 C27 -63.7(8)
O21 C26 C27 O22 60.8(9)
O21 C26 C27 C28 -179.2(6)
O22 C27 C28 O25 -63.5(8)
O22 C27 C28 C29 178.2(6)
O23 C25 C26 O21 -179.1(6)
O23 C25 C26 C27 57.4(9)
O23 C29 C30 O24 -63.0(9)
O25 C28 C29 O23 -177.6(6)
O25 C28 C29 C30 66.0(9)
O25 C31 C32 O26 57.2(8)
O25 C31 C32 C33 -63.6(8)
O26 C32 C33 O27 66.0(8)
O26 C32 C33 C34 -176.7(6)
O27 C33 C34 O30 -68.2(7)
O27 C33 C34 C35 171.9(6)
O28 C31 C32 O26 -178.3(6)
O28 C31 C32 C33 60.9(8)
O28 C35 C36 O29 -67.8(8)
O30 C34 C35 O28 -166.5(6)
O30 C34 C35 C36 73.4(8)
O30 C37 C38 O31 62.9(8)
O30 C37 C38 C39 -64.8(8)
O31 C38 C39 O32 57.8(8)
O31 C38 C39 C40 178.8(6)
O32 C39 C40 O35 -66.7(8)
O32 C39 C40 C41 175.3(6)
O33 C37 C38 O31 -176.0(6)
O33 C37 C38 C39 56.3(8)
O33 C41 C42 O34 -65.2(8)
O35 C1 C2 O1 58.8(8)
O35 C1 C2 C3 -65.6(8)
O35 C40 C41 O33 -175.3(6)
O35 C40 C41 C42 68.7(9)
C1 O3 C5 C4 57.0(8)
C1 O3 C5 C6 178.7(6)
C1 O35 C40 C39 122.8(7)
C1 O35 C40 C41 -117.0(7)
C1 C2 C3 O2 -176.3(6)
C1 C2 C3 C4 -55.5(8)
C2 C3 C4 O5 173.7(6)
C2 C3 C4 C5 54.1(8)
C3 C4 C5 O3 -53.4(8)
C3 C4 C5 C6 -173.0(6)
C4 O5 C7 O8 114.1(7)
C4 O5 C7 C8 -125.0(7)
C4 C5 C6 O4 56.6(9)
C5 O3 C1 O35 62.2(8)
C5 O3 C1 C2 -60.7(8)
C7 O5 C4 C3 121.4(7)
C7 O5 C4 C5 -116.7(7)
C7 O8 C11 C10 57.3(8)
C7 O8 C11 C12 -179.3(6)
C7 C8 C9 O7 179.4(6)
C7 C8 C9 C10 -57.6(8)
C8 C9 C10 O10 173.7(6)
C8 C9 C10 C11 54.4(9)
C9 C10 C11 O8 -53.2(9)
C9 C10 C11 C12 -172.6(7)
C10 O10 C13 O13 118.3(7)
C10 O10 C13 C14 -120.8(8)
C10 C11 C12 O9 59.7(9)
C11 O8 C7 O5 58.0(8)
C11 O8 C7 C8 -61.7(8)
C13 O10 C10 C9 134.5(7)
C13 O10 C10 C11 -105.2(8)
C13 O13 C17 C16 59.3(9)
C13 O13 C17 C18 -177.3(7)
C13 C14 C15 O12 -176.2(7)
C13 C14 C15 C16 -53.8(9)
C14 C15 C16 O15 175.5(6)
C14 C15 C16 C17 57.8(9)
C15 C16 C17 O13 -58.8(9)
C15 C16 C17 C18 -178.2(8)
C16 O15 C19 O18 110.3(7)
C16 O15 C19 C20 -129.3(7)
C16 C17 C18 O14 58.4(11)
C17 O13 C13 O10 61.0(9)
C17 O13 C13 C14 -57.6(9)
C19 O15 C16 C15 115.1(7)
C19 O15 C16 C17 -125.0(7)
C19 O18 C23 C22 52.3(8)
C19 O18 C23 C24 175.5(6)
C19 C20 C21 O17 179.2(7)
C19 C20 C21 C22 -58.9(8)
C20 C21 C22 O20 175.1(6)
C20 C21 C22 C23 54.2(9)
C21 C22 C23 O18 -50.3(9)
C21 C22 C23 C24 -169.9(7)
C22 O20 C25 O23 118.1(7)
C22 O20 C25 C26 -121.0(7)
C22 C23 C24 O19 59.3(9)
C23 O18 C19 O15 59.7(8)
C23 O18 C19 C20 -58.7(8)
C25 O20 C22 C21 135.4(7)
C25 O20 C22 C23 -102.3(8)
C25 O23 C29 C28 63.0(8)
C25 O23 C29 C30 -177.4(7)
C25 C26 C27 O22 -177.2(6)
C25 C26 C27 C28 -57.3(8)
C26 C27 C28 O25 177.8(6)
C26 C27 C28 C29 59.5(8)
C27 C28 C29 O23 -61.2(8)
C27 C28 C29 C30 -177.6(7)
C28 O25 C31 O28 108.6(7)
C28 O25 C31 C32 -127.0(7)
C28 C29 C30 O24 54.2(9)
C29 O23 C25 O20 58.5(8)
C29 O23 C25 C26 -60.9(8)
C31 O25 C28 C27 124.8(7)
C31 O25 C28 C29 -118.2(7)
C31 O28 C35 C34 53.7(8)
C31 O28 C35 C36 176.5(6)
C31 C32 C33 O27 -173.1(6)
C31 C32 C33 C34 -55.8(8)
C32 C33 C34 O30 172.1(6)
C32 C33 C34 C35 52.2(8)
C33 C34 C35 O28 -49.2(8)
C33 C34 C35 C36 -169.3(6)
C34 O30 C37 O33 111.2(7)
C34 O30 C37 C38 -127.9(7)
C34 C35 C36 O29 54.8(8)
C35 O28 C31 O25 61.2(8)
C35 O28 C31 C32 -60.7(8)
C37 O30 C34 C33 130.5(7)
C37 O30 C34 C35 -108.3(7)
C37 O33 C41 C40 59.3(8)
C37 O33 C41 C42 -177.8(6)
C37 C38 C39 O32 -175.4(6)
C37 C38 C39 C40 -54.4(8)
C38 C39 C40 O35 173.9(6)
C38 C39 C40 C41 55.8(8)
C39 C40 C41 O33 -56.8(8)
C39 C40 C41 C42 -172.8(7)
C40 O35 C1 O3 113.9(7)
C40 O35 C1 C2 -122.2(7)
C40 C41 C42 O34 54.0(9)
C41 O33 C37 O30 59.2(8)
C41 O33 C37 C38 -59.3(8)
O36 C44 C45 O37 64.0(8)
O36 C44 C45 C46 -178.3(7)
O37 C45 C46 O40 -66.0(8)
O37 C45 C46 C47 172.8(7)
O38 C43 C44 O36 179.9(6)
O38 C43 C44 C45 57.7(9)
O38 C47 C48 O39 -67.0(9)
O40 C46 C47 O38 -169.3(6)
O40 C46 C47 C48 69.5(9)
O40 C49 C50 O41 60.1(8)
O40 C49 C50 C51 -64.3(8)
O41 C50 C51 O42 58.1(9)
O41 C50 C51 C52 178.9(6)
O42 C51 C52 O45 -68.1(8)
O42 C51 C52 C53 172.8(7)
O43 C49 C50 O41 -175.4(6)
O43 C49 C50 C51 60.2(9)
O43 C53 C54 O44 -64.9(10)
O45 C52 C53 O43 -171.8(6)
O45 C52 C53 C54 69.7(9)
O45 C55 C56 O46 60.9(8)
O45 C55 C56 C57 -60.7(8)
O46 C56 C57 O47 61.5(9)
O46 C56 C57 C58 -180.0(6)
O47 C57 C58 O50 -65.5(8)
O47 C57 C58 C59 174.4(6)
O48 C55 C56 O46 -178.2(6)
O48 C55 C56 C57 60.1(9)
O48 C59 C60 O49 -65.8(8)
O50 C58 C59 O48 -171.1(6)
O50 C58 C59 C60 69.7(8)
O50 C61 C62 O51 61.2(9)
O50 C61 C62 C63 -63.7(8)
O51 C62 C63 O52 55.8(9)
O51 C62 C63 C64 176.4(6)
O52 C63 C64 O55 -64.0(8)
O52 C63 C64 C65 176.5(7)
O53 C61 C62 O51 -176.8(7)
O53 C61 C62 C63 58.4(9)
O53 C65 C66 O54 -60.0(9)
O55 C64 C65 O53 -172.5(6)
O55 C64 C65 C66 69.7(9)
O55 C67 C68 O56 60.5(8)
O55 C67 C68 C69 -62.4(8)
O56 C68 C69 O57 60.5(9)
O56 C68 C69 C70 180.0(6)
O57 C69 C70 O60 -65.5(8)
O57 C69 C70 C71 172.5(6)
O58 C67 C68 O56 -175.1(6)
O58 C67 C68 C69 62.1(8)
O58 C71 C72 O59 -60.3(9)
O60 C70 C71 O58 -170.3(6)
O60 C70 C71 C72 68.2(9)
O60 C73 C74 O61 61.9(8)
O60 C73 C74 C75 -63.5(8)
O61 C74 C75 O62 57.8(9)
O61 C74 C75 C76 179.2(7)
O62 C75 C76 O65 -65.2(9)
O62 C75 C76 C77 175.2(7)
O63 C73 C74 O61 -176.5(6)
O63 C73 C74 C75 58.1(9)
O63 C77 C78 O64 -60.4(9)
O65 C76 C77 O63 -170.2(6)
O65 C76 C77 C78 68.1(9)
O65 C79 C80 O66 58.1(9)
O65 C79 C80 C81 -63.2(9)
O66 C80 C81 O67 60.8(9)
O66 C80 C81 C82 -178.6(7)
O67 C81 C82 O70 -63.6(9)
O67 C81 C82 C83 177.4(7)
O68 C79 C80 O66 179.6(7)
O68 C79 C80 C81 58.3(9)
O68 C83 C84 O69 -60.2(10)
O70 C43 C44 O36 57.8(8)
O70 C43 C44 C45 -64.4(8)
O70 C82 C83 O68 -177.6(6)
O70 C82 C83 C84 62.7(9)
C43 O38 C47 C46 52.8(9)
C43 O38 C47 C48 177.6(7)
C43 O70 C82 C81 123.7(7)
C43 O70 C82 C83 -117.0(8)
C43 C44 C45 O37 -173.7(6)
C43 C44 C45 C46 -56.1(9)
C44 C45 C46 O40 173.9(6)
C44 C45 C46 C47 52.7(9)
C45 C46 C47 O38 -50.2(9)
C45 C46 C47 C48 -171.4(8)
C46 O40 C49 O43 107.7(8)
C46 O40 C49 C50 -129.6(7)
C46 C47 C48 O39 56.0(11)
C47 O38 C43 O70 63.4(9)
C47 O38 C43 C44 -57.2(9)
C49 O40 C46 C45 129.6(7)
C49 O40 C46 C47 -107.8(8)
C49 O43 C53 C52 57.1(9)
C49 O43 C53 C54 -179.9(7)
C49 C50 C51 O42 -176.6(7)
C49 C50 C51 C52 -55.8(9)
C50 C51 C52 O45 172.0(6)
C50 C51 C52 C53 52.8(9)
C51 C52 C53 O43 -51.9(9)
C51 C52 C53 C54 -170.5(8)
C52 O45 C55 O48 116.6(7)
C52 O45 C55 C56 -123.5(7)
C52 C53 C54 O44 56.1(11)
C53 O43 C49 O40 59.4(9)
C53 O43 C49 C50 -61.7(8)
C55 O45 C52 C51 122.6(7)
C55 O45 C52 C53 -116.1(8)
C55 O48 C59 C58 53.4(8)
C55 O48 C59 C60 175.1(6)
C55 C56 C57 O47 -177.3(7)
C55 C56 C57 C58 -58.8(9)
C56 C57 C58 O50 174.3(6)
C56 C57 C58 C59 54.3(9)
C57 C58 C59 O48 -50.4(9)
C57 C58 C59 C60 -169.6(7)
C58 O50 C61 O53 118.4(7)
C58 O50 C61 C62 -120.5(7)
C58 C59 C60 O49 55.2(9)
C59 O48 C55 O45 60.6(8)
C59 O48 C55 C56 -58.5(8)
C61 O50 C58 C57 124.4(7)
C61 O50 C58 C59 -113.3(7)
C61 O53 C65 C64 55.1(9)
C61 O53 C65 C66 177.5(7)
C61 C62 C63 O52 -179.5(6)
C61 C62 C63 C64 -58.8(8)
C62 C63 C64 O55 175.1(6)
C62 C63 C64 C65 55.5(8)
C63 C64 C65 O53 -52.0(9)
C63 C64 C65 C66 -169.9(8)
C64 O55 C67 O58 118.3(7)
C64 O55 C67 C68 -120.3(7)
C64 C65 C66 O54 61.2(10)
C65 O53 C61 O50 62.6(8)
C65 O53 C61 C62 -57.5(9)
C67 O55 C64 C63 130.4(7)
C67 O55 C64 C65 -109.6(7)
C67 O58 C71 C70 52.6(9)
C67 O58 C71 C72 178.6(7)
C67 C68 C69 O57 -177.7(6)
C67 C68 C69 C70 -58.2(8)
C68 C69 C70 O60 174.2(6)
C68 C69 C70 C71 52.2(9)
C69 C70 C71 O58 -47.6(9)
C69 C70 C71 C72 -169.2(7)
C70 O60 C73 O63 113.6(8)
C70 O60 C73 C74 -123.8(7)
C70 C71 C72 O59 63.7(10)
C71 O58 C67 O55 61.1(9)
C71 O58 C67 C68 -59.6(9)
C73 O60 C70 C69 124.4(7)
C73 O60 C70 C71 -111.3(8)
C73 O63 C77 C76 53.1(9)
C73 O63 C77 C78 178.9(7)
C73 C74 C75 O62 -177.6(7)
C73 C74 C75 C76 -56.1(9)
C74 C75 C76 O65 174.3(6)
C74 C75 C76 C77 54.7(9)
C75 C76 C77 O63 -51.4(9)
C75 C76 C77 C78 -173.1(7)
C76 O65 C79 O68 115.7(8)
C76 O65 C79 C80 -123.5(7)
C76 C77 C78 O64 62.9(10)
C77 O63 C73 O60 61.2(8)
C77 O63 C73 C74 -57.6(9)
C79 O65 C76 C75 133.9(7)
C79 O65 C76 C77 -104.6(8)
C79 O68 C83 C82 61.4(9)
C79 O68 C83 C84 -175.3(7)
C79 C80 C81 O67 -177.9(7)
C79 C80 C81 C82 -57.3(9)
C80 C81 C82 O70 176.9(6)
C80 C81 C82 C83 57.9(9)
C81 C82 C83 O68 -59.6(9)
C81 C82 C83 C84 -179.3(7)
C82 O70 C43 O38 111.6(8)
C82 O70 C43 C44 -126.5(7)
C82 C83 C84 O69 60.1(11)
C83 O68 C79 O65 59.9(9)
C83 O68 C79 C80 -60.8(9)
O71 Mo1 O73 Mo3 50.0(8)
O71 Mo1 O74 Mo12 -3.6(4)
O71 Mo10 O75 Mo1 -2.8(3)
O71 Mo10 O98 Mo7 54.7(8)
O71 Mo12 O106 Mo10 -2.4(4)
O71 Mo12 O108 Mo11 48.6(8)
O71 P1 O77 Mo2 53.7(5)
O71 P1 O77 Mo3 -65.3(5)
O71 P1 O77 Mo4 174.2(4)
O71 P1 O89 Mo5 174.9(3)
O71 P1 O89 Mo6 53.5(5)
O71 P1 O89 Mo7 -67.3(5)
O71 P1 O99 Mo8 173.8(4)
O71 P1 O99 Mo9 52.6(5)
O71 P1 O99 Mo11 -66.1(5)
O72 Mo1 O73 Mo3 -31.1(8)
O72 Mo1 O74 Mo12 4.9(10)
O72 Mo6 O95 Mo7 -84.7(4)
O73 Mo1 O74 Mo12 -87.7(4)
O73 Mo3 O83 Mo4 12.1(9)
O73 Mo3 O84 Mo6 -26.0(7)
O74 Mo1 O73 Mo3 124.2(8)
O74 Mo12 O106 Mo10 68.9(4)
O74 Mo12 O108 Mo11 18.9(13)
O75 Mo1 O73 Mo3 21.6(13)
O75 Mo1 O74 Mo12 67.8(4)
O75 Mo10 O98 Mo7 128.0(8)
O76 Mo1 O73 Mo3 -131.3(8)
O76 Mo1 O74 Mo12 166.6(4)
O77 Mo2 O79 Mo3 -1.8(3)
O77 Mo2 O80 Mo12 51.6(8)
O77 Mo3 O83 Mo4 -1.1(3)
O77 Mo3 O84 Mo6 55.5(7)
O77 Mo4 O78 Mo2 -2.6(4)
O77 Mo4 O86 Mo8 56.1(7)
O77 P1 O71 Mo1 53.4(5)
O77 P1 O71 Mo10 174.0(3)
O77 P1 O71 Mo12 -66.5(5)
O77 P1 O89 Mo5 55.2(5)
O77 P1 O89 Mo6 -66.3(5)
O77 P1 O89 Mo7 172.9(4)
O77 P1 O99 Mo8 -65.5(5)
O77 P1 O99 Mo9 173.4(4)
O77 P1 O99 Mo11 54.7(5)
O78 Mo2 O79 Mo3 69.1(4)
O78 Mo2 O80 Mo12 25.5(13)
O78 Mo4 O86 Mo8 129.3(7)
O79 Mo2 O80 Mo12 124.7(8)
O79 Mo3 O83 Mo4 70.3(4)
O79 Mo3 O84 Mo6 32.9(12)
O80 Mo2 O79 Mo3 -85.3(4)
O80 Mo12 O106 Mo10 7.4(9)
O80 Mo12 O108 Mo11 -32.1(8)
O81 Mo2 O79 Mo3 7.5(9)
O81 Mo2 O80 Mo12 -29.1(8)
O81 Mo11 O101 Mo8 -85.0(5)
O82 Mo2 O79 Mo3 168.1(4)
O82 Mo2 O80 Mo12 -129.3(8)
O83 Mo3 O84 Mo6 128.9(7)
O83 Mo4 O78 Mo2 69.5(5)
O83 Mo4 O86 Mo8 34.1(11)
O84 Mo3 O83 Mo4 -84.5(4)
O84 Mo6 O72 Mo1 -30.1(8)
O84 Mo6 O95 Mo7 14.3(9)
O85 Mo3 O83 Mo4 169.4(4)
O85 Mo3 O84 Mo6 -126.2(7)
O86 Mo4 O78 Mo2 -86.2(5)
O86 Mo8 O90 Mo5 -26.4(8)
O86 Mo8 O100 Mo9 9.8(9)
O87 Mo4 O78 Mo2 7.9(10)
O87 Mo4 O86 Mo8 -25.2(7)
O87 Mo5 O92 Mo6 -85.0(4)
O88 Mo4 O78 Mo2 166.5(5)
O88 Mo4 O86 Mo8 -125.4(7)
O89 Mo5 O87 Mo4 52.4(8)
O89 Mo5 O92 Mo6 -1.6(3)
O89 Mo6 O72 Mo1 50.6(8)
O89 Mo6 O95 Mo7 -0.9(3)
O89 Mo7 O91 Mo5 -1.6(3)
O89 Mo7 O97 Mo9 53.2(8)
O89 P1 O71 Mo1 -65.7(5)
O89 P1 O71 Mo10 54.8(5)
O89 P1 O71 Mo12 174.4(3)
O89 P1 O77 Mo2 172.9(4)
O89 P1 O77 Mo3 54.0(5)
O89 P1 O77 Mo4 -66.6(5)
O89 P1 O99 Mo8 53.8(5)
O89 P1 O99 Mo9 -67.3(5)
O89 P1 O99 Mo11 174.0(4)
O90 Mo5 O87 Mo4 -29.0(8)
O90 Mo5 O92 Mo6 11.3(9)
O90 Mo8 O100 Mo9 -85.9(4)
O91 Mo5 O87 Mo4 26.1(13)
O91 Mo5 O92 Mo6 70.4(4)
O91 Mo7 O97 Mo9 126.9(8)
O92 Mo5 O87 Mo4 125.5(8)
O92 Mo6 O72 Mo1 25.3(13)
O92 Mo6 O95 Mo7 71.4(4)
O93 Mo5 O87 Mo4 -128.9(8)
O93 Mo5 O92 Mo6 170.0(4)
O94 Mo6 O72 Mo1 -131.3(8)
O94 Mo6 O95 Mo7 168.7(4)
O95 Mo6 O72 Mo1 125.0(8)
O95 Mo7 O91 Mo5 70.4(4)
O95 Mo7 O97 Mo9 29.0(13)
O96 Mo7 O91 Mo5 167.3(4)
O96 Mo7 O97 Mo9 -127.7(8)
O97 Mo7 O91 Mo5 -86.2(4)
O97 Mo9 O103 Mo10 -25.2(8)
O97 Mo9 O104 Mo11 14.4(9)
O98 Mo7 O91 Mo5 9.2(9)
O98 Mo7 O97 Mo9 -27.3(8)
O98 Mo10 O75 Mo1 -85.6(4)
O99 Mo8 O90 Mo5 53.4(8)
O99 Mo8 O100 Mo9 -3.2(4)
O99 Mo9 O103 Mo10 55.1(8)
O99 Mo9 O104 Mo11 -0.2(4)
O99 Mo11 O81 Mo2 51.3(8)
O99 Mo11 O101 Mo8 -2.4(4)
O99 P1 O71 Mo1 173.9(4)
O99 P1 O71 Mo10 -65.5(5)
O99 P1 O71 Mo12 54.0(5)
O99 P1 O77 Mo2 -67.3(5)
O99 P1 O77 Mo3 173.8(4)
O99 P1 O77 Mo4 53.2(5)
O99 P1 O89 Mo5 -64.4(5)
O99 P1 O89 Mo6 174.1(4)
O99 P1 O89 Mo7 53.3(5)
O100 Mo8 O90 Mo5 126.8(8)
O100 Mo9 O103 Mo10 30.2(12)
O100 Mo9 O104 Mo11 71.4(4)
O101 Mo8 O90 Mo5 28.1(13)
O101 Mo8 O100 Mo9 68.4(4)
O101 Mo11 O81 Mo2 123.9(8)
O102 Mo8 O90 Mo5 -127.4(8)
O102 Mo8 O100 Mo9 167.8(4)
O103 Mo9 O104 Mo11 -82.6(4)
O103 Mo10 O75 Mo1 7.4(8)
O103 Mo10 O98 Mo7 -25.2(8)
O104 Mo9 O103 Mo10 128.3(8)
O104 Mo11 O81 Mo2 26.1(13)
O104 Mo11 O101 Mo8 69.4(5)
O105 Mo9 O103 Mo10 -125.4(8)
O105 Mo9 O104 Mo11 169.7(4)
O106 Mo10 O75 Mo1 68.3(4)
O106 Mo10 O98 Mo7 29.5(12)
O106 Mo12 O108 Mo11 121.3(8)
O107 Mo10 O75 Mo1 167.6(4)
O107 Mo10 O98 Mo7 -126.3(8)
O108 Mo11 O81 Mo2 -30.8(8)
O108 Mo11 O101 Mo8 10.0(10)
O108 Mo12 O106 Mo10 -86.6(4)
O109 Mo11 O81 Mo2 -130.4(8)
O109 Mo11 O101 Mo8 166.8(5)
O110 Mo12 O106 Mo10 167.4(4)
O110 Mo12 O108 Mo11 -132.2(8)

loop_
_smtbx_masks_void_nr
_smtbx_masks_void_average_x
_smtbx_masks_void_average_y
_smtbx_masks_void_average_z
_smtbx_masks_void_volume
_smtbx_masks_void_count_electrons
1 -0.338 0.004 0.394 549.5 126.1
2 -0.025 0.276 0.049 507.7 101.3
3 -0.045 0.504 0.606 549.5 126.8
4 0.025 0.776 0.951 507.7 101.9
5 0.334 0.656 0.559 17.0 9.5
6 0.666 0.156 0.441 17.0 9.5
